data_7123871
loop_
_publ_author_name
'Hegarty, Isabel'
'Dalton, Hannah L.'
'Henwood, Adam'
'Hawes, Chris Samuel'
'Gunnlaugsson, Thorfinnur'

_publ_section_title
;
 Unexpected linkage isomerism in chiral tetranuclear bis-tridentate
 (1,2,3-triazol-4-yl)-picolinamide (tzpa) grids
;
_journal_name_full 'Chemical Communications'
_journal_paper_doi 10.1039/C9CC03316E
_journal_year 2019
_chemical_absolute_configuration syn
_chemical_formula_moiety 'C160 H144 Cu4 N40 O8, 5(N O3), H2 O'
_chemical_formula_sum 'C160 H146 Cu4 N48 O33'
_chemical_formula_weight 3523.40
_space_group_crystal_system tetragonal
_space_group_IT_number 78
_space_group_name_Hall 'P 4cw'
_space_group_name_H-M_alt 'P 43'
_symmetry_space_group_name_Hall 'P 4cw'
_symmetry_space_group_name_H-M 'P 43'
_atom_sites_solution_hydrogens mixed
_audit_creation_date 2018-03-10
_audit_creation_method
;
Olex2 1.2
(compiled 2017.08.10 svn.r3458 for OlexSys, GUI svn.r5381)
;
_audit_update_record
;
2019-03-24 deposited with the CCDC.    2019-07-15 downloaded from the CCDC.
;
_cell_angle_alpha 90
_cell_angle_beta 90
_cell_angle_gamma 90
_cell_formula_units_Z 4
_cell_length_a 23.6571(7)
_cell_length_b 23.6571(7)
_cell_length_c 31.1834(11)
_cell_measurement_reflns_used 6039
_cell_measurement_temperature 100(2)
_cell_measurement_theta_max 64.96
_cell_measurement_theta_min 3.740
_cell_volume 17452.1(10)
_computing_cell_refinement 'SAINT v8.37A (Bruker, 2015)'
_computing_data_reduction 'SAINT v8.37A (Bruker, 2015)'
_computing_molecular_graphics 'Olex2 (Dolomanov et al., 2009)'
_computing_publication_material 'Olex2 (Dolomanov et al., 2009)'
_computing_structure_refinement 'ShelXL (Sheldrick, 2015)'
_diffrn_ambient_temperature 100.0
_diffrn_detector_area_resol_mean 8
_diffrn_measured_fraction_theta_full 0.999
_diffrn_measured_fraction_theta_max 0.995
_diffrn_measurement_device_type 'Bruker APEX-II CCD'
_diffrn_measurement_method '\w and \f scans'
_diffrn_radiation_monochromator graphite
_diffrn_radiation_type CuK\a
_diffrn_radiation_wavelength 1.54178
_diffrn_reflns_av_R_equivalents 0.0576
_diffrn_reflns_av_unetI/netI 0.0686
_diffrn_reflns_Laue_measured_fraction_full 0.999
_diffrn_reflns_Laue_measured_fraction_max 0.995
_diffrn_reflns_limit_h_max 27
_diffrn_reflns_limit_h_min -27
_diffrn_reflns_limit_k_max 27
_diffrn_reflns_limit_k_min -28
_diffrn_reflns_limit_l_max 37
_diffrn_reflns_limit_l_min -37
_diffrn_reflns_number 88981
_diffrn_reflns_point_group_measured_fraction_full 0.995
_diffrn_reflns_point_group_measured_fraction_max 0.988
_diffrn_reflns_theta_full 67.679
_diffrn_reflns_theta_max 68.417
_diffrn_reflns_theta_min 3.395
_diffrn_source 'sealed tube'
_diffrn_standards_number 0
_exptl_absorpt_coefficient_mu 1.254
_exptl_absorpt_correction_T_max 0.7475
_exptl_absorpt_correction_T_min 0.4929
_exptl_absorpt_correction_type multi-scan
_exptl_absorpt_process_details
'SADABS-2016/2 (Bruker,2016/2) was used for absorption correction. wR2(int) was 0.0798 before and 0.0524 after correction. The Ratio of minimum to maximum transmission is 0.6594. The \l/2 correction factor is Not present.'
_exptl_crystal_colour blue
_exptl_crystal_colour_primary blue
_exptl_crystal_density_diffrn 1.341
_exptl_crystal_description plate
_exptl_crystal_F_000 7288
_exptl_crystal_size_max 0.18
_exptl_crystal_size_mid 0.16
_exptl_crystal_size_min 0.06
_refine_diff_density_max 0.623
_refine_diff_density_min -0.714
_refine_diff_density_rms 0.069
_refine_ls_abs_structure_details
;
 Flack x determined using 8143 quotients [(I+)-(I-)]/[(I+)+(I-)]
 (Parsons, Flack and Wagner, Acta Cryst. B69 (2013) 249-259).
;
_refine_ls_abs_structure_Flack -0.008(18)
_refine_ls_extinction_method none
_refine_ls_goodness_of_fit_ref 1.011
_refine_ls_hydrogen_treatment constr
_refine_ls_matrix_type full
_refine_ls_number_parameters 2083
_refine_ls_number_reflns 31736
_refine_ls_number_restraints 112
_refine_ls_restrained_S_all 1.014
_refine_ls_R_factor_all 0.1002
_refine_ls_R_factor_gt 0.0752
_refine_ls_shift/su_max 0.001
_refine_ls_shift/su_mean 0.000
_refine_ls_structure_factor_coef Fsqd
_refine_ls_weighting_details 'w=1/[\s^2^(Fo^2^)+(0.1428P)^2^] where P=(Fo^2^+2Fc^2^)/3'
_refine_ls_weighting_scheme calc
_refine_ls_wR_factor_gt 0.2006
_refine_ls_wR_factor_ref 0.2343
_reflns_Friedel_coverage 0.948
_reflns_Friedel_fraction_full 0.991
_reflns_Friedel_fraction_max 0.981
_reflns_number_gt 22806
_reflns_number_total 31736
_reflns_threshold_expression 'I > 2\s(I)'
_cod_data_source_file c9cc03316e2.cif
_cod_data_source_block Cu4H214NO38
_cod_original_cell_volume 17452.1(12)
_cod_database_code 7123871
_shelx_shelxl_version_number 2014/7
_shelx_space_group_comment
;
The symmetry employed for this shelxl refinement is uniquely defined
by the following loop, which should always be used as a source of
symmetry information in preference to the above space-group names.
They are only intended as comments.
;
_shelx_estimated_absorpt_t_max 0.929
_shelx_estimated_absorpt_t_min 0.806
_olex2_refinement_description
;
1. Fixed Uiso
 At 1.2 times of:
  All C(H) groups, All C(H,H) groups, All N(H) groups
 At 1.5 times of:
  All C(H,H,H) groups, All O(H,H) groups
2. Restrained distances
 C47-C53
 1.45 with sigma of 0.01
 H24D-O9
 2.004 with sigma of 0.01
 H24C-O21
 1.911 with sigma of 0.01
3. Uiso/Uaniso restraints and constraints
Uanis(C47) \\sim Ueq, Uanis(C52) \\sim Ueq, Uanis(C51) \\sim Ueq, Uanis(C50)
\\sim Ueq, Uanis(C49) \\sim Ueq, Uanis(C48) \\sim Ueq: with sigma of 0.01 and
sigma for terminal atoms of 0.01
4. Rigid body (RIGU) restrains
 C92, C91, C90, C89, C88, C87
 with sigma for 1-2 distances of 0.002 and sigma for 1-3 distances of 0.002
 C47, C52, C51, C50, C49, C48
 with sigma for 1-2 distances of 0.002 and sigma for 1-3 distances of 0.002
5.a Free rotating group:
 O24(H24C,H24D)
5.b Ternary CH refined with riding coordinates:
 C79(H79), C159(H159), C7(H7), C133(H133), C53(H53), C93(H93), C33(H33),
 C119(H119)
5.c Secondary CH2 refined with riding coordinates:
 C70(H70A,H70B), C150(H15A,H15B), C143(H14A,H14B), C103(H10A,H10B), C17(H17A,
 H17B), C63(H63A,H63B), C24(H24A,H24B), C110(H11A,H11B)
5.d Me refined with riding coordinates:
 C54(H54A,H54B,H54C), C120(H12A,H12B,H12C)
5.e Aromatic/amide H refined with riding coordinates:
 N35(H35), N16(H16), N36(H36), N15(H15), N5(H5), N26(H26), N6(H6), C13(H13),
 C14(H14), N25(H25), C148(H148), C154(H154), C67(H67), C155(H155), C109(H109),
 C23(H23), C74(H74), C145(H145), C9(H9), C82(H82), C21(H21), C147(H147),
 C73(H73), C149(H149), C85(H85), C83(H83), C75(H75), C105(H105), C107(H107),
 C100(H100), C78(H78), C12(H12), C84(H84), C19(H19), C66(H66), C163(H163),
 C27(H27), C69(H69), C153(H153), C158(H158), C86(H86), C140(H140), C65(H65),
 C98(H98), C22(H22), C130(H130), C164(H164), C139(H139), C60(H60), C115(H115),
 C135(H135), C129(H129), C113(H113), C29(H29), C28(H28), C32(H32), C166(H166),
 C108(H108), C162(H162), C36(H36A), C114(H114), C38(H38), C37(H37), C58(H58),
 C165(H165), C55(H55), C59(H59), C138(H138), C118(H118), C124(H124), C123(H123),
  C95(H95), C91(H91), C90(H90), C89(H89), C88(H88), C87(H87), C40(H40),
 C122(H122), C39(H39), C126(H126), C128(H128), C125(H125), C52(H52), C51(H51),
 C50(H50), C49(H49), C48(H48), C127(H127), C99(H99), C5(H5A), C4(H4), C3(H3),
 C1(H1), C2(H2), C131(H131)
5.f Fitted hexagon refined as free rotating group:
 C92(C91,C90,C89,C88,C87), C47(C52,C51,C50,C49,C48)
5.g Idealised Me refined as rotating group:
 C160(H16A,H16B,H16C), C134(H13A,H13B,H13C), C8(H8A,H8B,H8C), C80(H80A,H80B,
 H80C), C34(H34A,H34B,H34C), C94(H94A,H94B,H94C)
;
_olex2_submission_special_instructions 'No special instructions were received'

loop_
_space_group_symop_operation_xyz
'x, y, z'
'-x, -y, z+1/2'
'-y, x, z+3/4'
'y, -x, z+1/4'

loop_
_atom_site_label
_atom_site_type_symbol
_atom_site_fract_x
_atom_site_fract_y
_atom_site_fract_z
_atom_site_U_iso_or_equiv
_atom_site_adp_type
_atom_site_occupancy
_atom_site_site_symmetry_order
_atom_site_calc_flag
_atom_site_refinement_flags_posn
_atom_site_refinement_flags_adp
_atom_site_disorder_assembly
_atom_site_disorder_group
Cu1 Cu 0.78277(5) 0.07042(6) 0.63271(4) 0.0611(3) Uani 1 1 d . . . .
Cu3 Cu 0.71240(6) 0.40880(6) 0.62226(4) 0.0676(3) Uani 1 1 d . . . .
Cu2 Cu 0.93372(7) 0.28088(6) 0.33387(4) 0.0663(3) Uani 1 1 d . . . .
Cu4 Cu 0.59429(6) 0.20678(6) 0.33486(4) 0.0679(3) Uani 1 1 d . . . .
O5 O 0.6956(2) 0.3161(3) 0.6038(2) 0.0622(14) Uani 1 1 d . . . .
O13 O 0.7416(3) -0.0338(3) 0.4120(2) 0.0675(15) Uani 1 1 d . . A 1
O1 O 0.7956(2) 0.1633(3) 0.60842(19) 0.0622(14) Uani 1 1 d . . . .
O19 O 0.7744(3) 0.5204(3) 0.4070(2) 0.0739(17) Uani 1 1 d . . . .
O2 O 0.9563(3) 0.3007(3) 0.39605(19) 0.0647(15) Uani 1 1 d . . . .
O8 O 0.8046(3) 0.0431(3) 0.57360(19) 0.0602(13) Uani 1 1 d . . . .
O6 O 0.5632(3) 0.1919(3) 0.3933(2) 0.0667(15) Uani 1 1 d . . . .
N42 N 0.6905(4) -0.0395(3) 0.4229(3) 0.0653(18) Uani 1 1 d . . A 1
N35 N 0.7520(3) 0.1219(3) 0.3488(2) 0.0609(16) Uani 1 1 d . . . .
H35 H 0.7592 0.0872 0.3402 0.073 Uiso 1 1 calc R . . .
O11 O 1.0184(3) 0.2229(3) 0.5547(2) 0.0704(16) Uani 1 1 d . . . .
O14 O 0.6589(3) -0.0695(3) 0.4013(2) 0.0768(18) Uani 1 1 d . . A 1
O18 O 0.8598(3) 0.5518(3) 0.3981(3) 0.082(2) Uani 1 1 d . . . .
N16 N 0.7364(3) 0.4684(3) 0.5014(2) 0.0606(16) Uani 1 1 d . . . .
H16 H 0.7672 0.4817 0.4891 0.073 Uiso 1 1 calc R . . .
N4 N 0.8637(3) 0.0867(3) 0.6474(2) 0.0555(15) Uani 1 1 d . . . .
O10 O 1.0551(3) 0.1390(3) 0.5620(2) 0.0697(16) Uani 1 1 d . . . .
O4 O 0.6959(3) 0.4353(3) 0.5611(2) 0.0686(15) Uani 1 1 d . . . .
O12 O 0.6725(3) -0.0144(4) 0.4548(2) 0.082(2) Uani 1 1 d . . A 1
O7 O 0.6850(3) 0.1894(3) 0.3577(2) 0.0675(15) Uani 1 1 d . . . .
N36 N 0.7691(3) 0.0170(3) 0.5090(2) 0.0578(15) Uani 1 1 d . . . .
H36 H 0.7394 0.0058 0.4944 0.069 Uiso 1 1 calc R . . .
N37 N 0.7085(3) 0.0475(3) 0.6106(2) 0.0587(16) Uani 1 1 d . . . .
N44 N 0.8245(3) 0.5240(3) 0.4194(3) 0.0660(18) Uani 1 1 d . . . .
N15 N 0.7754(4) 0.3634(3) 0.3431(3) 0.0654(18) Uani 1 1 d . . . .
H15 H 0.7688 0.3987 0.3357 0.079 Uiso 1 1 calc R . . .
N24 N 0.6297(3) 0.3985(3) 0.6337(3) 0.0640(17) Uani 1 1 d . . . .
O3 O 0.8425(3) 0.2967(2) 0.3530(2) 0.0652(15) Uani 1 1 d . . . .
O16 O 0.4676(3) 0.2567(4) 0.5460(3) 0.086(2) Uani 1 1 d . . . .
N1 N 0.8388(4) -0.0665(4) 0.7263(2) 0.0702(19) Uani 1 1 d . . . .
O9 O 0.9958(4) 0.1550(3) 0.5108(3) 0.092(2) Uani 1 1 d D . . .
O20 O 0.8392(3) 0.4991(4) 0.4529(2) 0.082(2) Uani 1 1 d . . . .
N27 N 0.5714(4) 0.2819(3) 0.3506(3) 0.0685(18) Uani 1 1 d . . . .
N14 N 0.9203(3) 0.3604(3) 0.3161(2) 0.0627(17) Uani 1 1 d . . . .
N17 N 0.7879(3) 0.4335(3) 0.6050(2) 0.0624(17) Uani 1 1 d . . . .
N5 N 0.8645(3) 0.2298(3) 0.6133(2) 0.0571(15) Uani 1 1 d . . . .
H5 H 0.9000 0.2370 0.6196 0.069 Uiso 1 1 calc R . . .
N7 N 0.9542(3) 0.2070(3) 0.3558(3) 0.0627(17) Uani 1 1 d . . . .
C15 C 0.8875(3) 0.1345(4) 0.6300(3) 0.0552(17) Uani 1 1 d . . . .
N26 N 0.5271(3) 0.2333(3) 0.4527(2) 0.0599(16) Uani 1 1 d . . . .
H26 H 0.5135 0.2637 0.4653 0.072 Uiso 1 1 calc R . . .
O15 O 0.4910(5) 0.3252(4) 0.5038(3) 0.111(3) Uani 1 1 d . . . .
O17 O 0.4336(3) 0.3400(4) 0.5567(3) 0.087(2) Uani 1 1 d . . . .
N40 N 0.6863(3) 0.1170(4) 0.7392(2) 0.0696(19) Uani 1 1 d . . . .
N28 N 0.6230(4) 0.2492(4) 0.2839(3) 0.079(2) Uani 1 1 d . . . .
N20 N 0.8014(3) 0.3651(4) 0.7337(3) 0.0690(19) Uani 1 1 d . . . .
N23 N 0.6865(4) 0.4936(4) 0.6491(3) 0.077(2) Uani 1 1 d . . . .
N6 N 0.9772(3) 0.2609(3) 0.4602(2) 0.0603(16) Uani 1 1 d . . . .
H6 H 0.9866 0.2301 0.4743 0.072 Uiso 1 1 calc R . . .
C13 C 0.9798(4) 0.0986(4) 0.6446(3) 0.066(2) Uani 1 1 d . . . .
H13 H 1.0198 0.1018 0.6431 0.079 Uiso 1 1 calc R . . .
N33 N 0.5097(3) 0.1815(3) 0.3039(3) 0.0707(19) Uani 1 1 d . . . .
C18 C 0.8427(3) 0.2997(4) 0.5561(3) 0.0570(18) Uani 1 1 d . . . .
C14 C 0.9458(4) 0.1397(4) 0.6273(3) 0.0583(18) Uani 1 1 d . . . .
H14 H 0.9622 0.1715 0.6135 0.070 Uiso 1 1 calc R . . .
N41 N 1.0249(3) 0.1724(4) 0.5433(2) 0.0645(18) Uani 1 1 d . . . .
N38 N 0.7322(3) 0.0920(4) 0.6837(2) 0.0669(18) Uani 1 1 d . . . .
N34 N 0.6053(3) 0.1234(3) 0.3249(2) 0.0662(18) Uani 1 1 d . . . .
N2 N 0.7954(4) -0.0543(4) 0.6988(3) 0.073(2) Uani 1 1 d . . . .
N9 N 0.8942(5) 0.2367(4) 0.2423(3) 0.087(3) Uani 1 1 d . . . .
C20 C 0.9123(4) 0.3207(4) 0.5004(3) 0.0579(18) Uani 1 1 d . . . .
N43 N 0.4627(4) 0.3070(4) 0.5356(3) 0.072(2) Uani 1 1 d . . . .
N8 N 0.9147(4) 0.2295(4) 0.2810(3) 0.075(2) Uani 1 1 d . . . .
N25 N 0.6262(3) 0.2520(3) 0.6144(2) 0.0591(16) Uani 1 1 d . . . .
H25 H 0.5912 0.2467 0.6231 0.071 Uiso 1 1 calc R . . .
N45 N 0.9620(5) -0.0521(6) 0.5718(5) 0.105(3) Uani 1 1 d . . . .
N3 N 0.8138(3) -0.0115(3) 0.6744(2) 0.0672(18) Uani 1 1 d . . . .
C16 C 0.8457(4) 0.1772(4) 0.6161(3) 0.0558(17) Uani 1 1 d . . . .
C70 C 0.6848(4) 0.4636(4) 0.4758(3) 0.0604(19) Uani 1 1 d . . . .
H70A H 0.6852 0.4922 0.4526 0.072 Uiso 1 1 calc R . . .
H70B H 0.6514 0.4709 0.4942 0.072 Uiso 1 1 calc R . . .
C148 C 0.8510(4) 0.1802(5) 0.4765(3) 0.070(2) Uani 1 1 d . . . .
H148 H 0.8632 0.2107 0.4940 0.084 Uiso 1 1 calc R . . .
C154 C 0.6076(4) 0.0090(4) 0.5811(3) 0.068(2) Uani 1 1 d . . . .
H154 H 0.5724 -0.0050 0.5710 0.082 Uiso 1 1 calc R . . .
C101 C 0.6045(4) 0.3496(4) 0.6235(3) 0.0566(17) Uani 1 1 d . . . .
C150 C 0.8233(4) 0.0222(4) 0.4869(3) 0.0602(19) Uani 1 1 d . . . .
H15A H 0.8255 -0.0062 0.4637 0.072 Uiso 1 1 calc R . . .
H15B H 0.8544 0.0145 0.5074 0.072 Uiso 1 1 calc R . . .
C102 C 0.6459(4) 0.3031(4) 0.6129(3) 0.062(2) Uani 1 1 d . . . .
C67 C 0.6576(4) 0.3611(4) 0.4809(3) 0.0604(19) Uani 1 1 d . . . .
H67 H 0.6401 0.3684 0.5077 0.073 Uiso 1 1 calc R . . .
C155 C 0.6116(4) 0.0327(4) 0.6220(3) 0.0629(19) Uani 1 1 d . . . .
H155 H 0.5790 0.0356 0.6397 0.076 Uiso 1 1 calc R . . .
N18 N 0.7596(3) 0.3874(3) 0.6761(3) 0.0668(18) Uani 1 1 d . . . .
C143 C 0.7983(4) 0.1570(3) 0.3623(3) 0.063(2) Uani 1 1 d . . . .
H14A H 0.7875 0.1972 0.3588 0.075 Uiso 1 1 calc R . . .
H14B H 0.8314 0.1497 0.3437 0.075 Uiso 1 1 calc R . . .
N13 N 1.0194(3) 0.3053(3) 0.3041(3) 0.0674(18) Uani 1 1 d . . . .
C109 C 0.6954(4) 0.1634(4) 0.5321(3) 0.0603(19) Uani 1 1 d . . . .
H109 H 0.7327 0.1635 0.5435 0.072 Uiso 1 1 calc R . . .
C23 C 0.8003(4) 0.3202(4) 0.5298(3) 0.0603(19) Uani 1 1 d . . . .
H23 H 0.7622 0.3195 0.5392 0.072 Uiso 1 1 calc R . . .
C146 C 0.8305(4) 0.0810(4) 0.4681(3) 0.0588(18) Uani 1 1 d . . . .
C74 C 0.8877(4) 0.4838(4) 0.5839(4) 0.071(2) Uani 1 1 d . . . .
H74 H 0.9226 0.5011 0.5766 0.085 Uiso 1 1 calc R . . .
C81 C 0.8370(4) 0.2800(4) 0.7714(3) 0.065(2) Uani 1 1 d . . . .
C145 C 0.8125(4) 0.0915(3) 0.4261(3) 0.0557(17) Uani 1 1 d . . . .
H145 H 0.7986 0.0612 0.4092 0.067 Uiso 1 1 calc R . . .
N32 N 0.4585(4) 0.2006(4) 0.2934(3) 0.080(2) Uani 1 1 d . . . .
C106 C 0.5869(4) 0.1696(3) 0.4961(3) 0.0575(18) Uani 1 1 d . . . .
C156 C 0.6622(4) 0.0513(4) 0.6362(3) 0.0608(19) Uani 1 1 d . . . .
C9 C 0.8842(4) -0.0325(4) 0.7196(3) 0.070(2) Uani 1 1 d . . . .
H9 H 0.9189 -0.0318 0.7349 0.084 Uiso 1 1 calc R . . .
C82 C 0.8673(4) 0.2583(5) 0.8053(3) 0.075(3) Uani 1 1 d . . . .
H82 H 0.8728 0.2810 0.8301 0.090 Uiso 1 1 calc R . . .
C21 C 0.8687(4) 0.3420(4) 0.4751(3) 0.0602(19) Uani 1 1 d . . . .
H21 H 0.8768 0.3567 0.4474 0.072 Uiso 1 1 calc R . . .
N19 N 0.7508(4) 0.3631(4) 0.7137(3) 0.072(2) Uani 1 1 d . . . .
N31 N 0.4271(4) 0.1540(4) 0.2867(3) 0.073(2) Uani 1 1 d . . . .
C104 C 0.6507(4) 0.1835(3) 0.5561(3) 0.0566(18) Uani 1 1 d . . . .
C144 C 0.8148(4) 0.1467(4) 0.4085(3) 0.0568(17) Uani 1 1 d . . . .
C151 C 0.7633(4) 0.0289(4) 0.5509(3) 0.0597(19) Uani 1 1 d . . . .
N39 N 0.7380(3) 0.1164(4) 0.7216(2) 0.070(2) Uani 1 1 d . . . .
C77 C 0.8138(4) 0.4051(4) 0.6731(3) 0.0632(19) Uani 1 1 d . . . .
C147 C 0.8506(4) 0.1264(4) 0.4926(3) 0.063(2) Uani 1 1 d . . . .
H147 H 0.8642 0.1197 0.5208 0.075 Uiso 1 1 calc R . . .
C26 C 0.9719(4) 0.2022(4) 0.3963(3) 0.064(2) Uani 1 1 d . . . .
C73 C 0.8426(4) 0.4841(4) 0.5541(3) 0.062(2) Uani 1 1 d . . . .
H73 H 0.8465 0.5018 0.5269 0.075 Uiso 1 1 calc R . . .
C64 C 0.7048(4) 0.3399(3) 0.4003(3) 0.0574(18) Uani 1 1 d . . . .
C149 C 0.8334(4) 0.1904(4) 0.4336(3) 0.063(2) Uani 1 1 d . . . .
H149 H 0.8345 0.2277 0.4224 0.076 Uiso 1 1 calc R . . .
C85 C 0.8534(5) 0.1931(5) 0.7333(3) 0.080(3) Uani 1 1 d . . . .
H85 H 0.8489 0.1719 0.7076 0.096 Uiso 1 1 calc R . . .
C76 C 0.8305(4) 0.4343(4) 0.6334(3) 0.0630(19) Uani 1 1 d . . . .
C142 C 0.6979(4) 0.1404(4) 0.3489(3) 0.063(2) Uani 1 1 d . . . .
C79 C 0.8098(5) 0.3370(5) 0.7762(3) 0.072(2) Uani 1 1 d . . . .
H79 H 0.8366 0.3611 0.7930 0.087 Uiso 1 1 calc R . . .
C83 C 0.8906(5) 0.2030(5) 0.8044(4) 0.082(3) Uani 1 1 d . . . .
H83 H 0.9112 0.1886 0.8282 0.098 Uiso 1 1 calc R . . .
C10 C 0.8683(4) 0.0006(4) 0.6858(3) 0.068(2) Uani 1 1 d . . . .
C75 C 0.8814(4) 0.4585(4) 0.6238(3) 0.065(2) Uani 1 1 d . . . .
H75 H 0.9116 0.4580 0.6438 0.078 Uiso 1 1 calc R . . .
C105 C 0.5978(3) 0.1878(4) 0.5379(3) 0.0576(18) Uani 1 1 d . . . .
H105 H 0.5679 0.2036 0.5543 0.069 Uiso 1 1 calc R . . .
C96 C 0.6299(5) 0.4946(4) 0.6529(4) 0.081(3) Uani 1 1 d . . . .
N10 N 0.8974(6) 0.1834(4) 0.2242(3) 0.101(4) Uani 1 1 d . . . .
C112 C 0.5454(4) 0.2900(4) 0.3872(3) 0.065(2) Uani 1 1 d . . . .
C97 C 0.5986(4) 0.4432(4) 0.6443(4) 0.073(2) Uani 1 1 d . . . .
C107 C 0.6322(4) 0.1466(4) 0.4729(3) 0.064(2) Uani 1 1 d . . . .
H107 H 0.6262 0.1333 0.4445 0.077 Uiso 1 1 calc R . . .
N29 N 0.6546(5) 0.2349(5) 0.2494(3) 0.090(3) Uani 1 1 d . . . .
C11 C 0.8963(4) 0.0473(4) 0.6647(3) 0.0614(19) Uani 1 1 d . . . .
C152 C 0.7057(4) 0.0269(4) 0.5708(3) 0.0591(18) Uani 1 1 d . . . .
C157 C 0.6766(4) 0.0773(4) 0.6767(3) 0.0625(19) Uani 1 1 d . . . .
C103 C 0.6607(4) 0.2021(4) 0.6020(3) 0.0612(19) Uani 1 1 d . . . .
H10A H 0.6516 0.1703 0.6215 0.073 Uiso 1 1 calc R . . .
H10B H 0.7012 0.2114 0.6057 0.073 Uiso 1 1 calc R . . .
C68 C 0.6804(4) 0.4058(4) 0.4566(3) 0.0597(18) Uani 1 1 d . . . .
C17 C 0.8277(4) 0.2762(4) 0.5999(3) 0.0615(19) Uani 1 1 d . . . .
H17A H 0.8302 0.3070 0.6214 0.074 Uiso 1 1 calc R . . .
H17B H 0.7881 0.2627 0.5995 0.074 Uiso 1 1 calc R . . .
C111 C 0.5456(4) 0.2353(4) 0.4124(3) 0.064(2) Uani 1 1 d . . . .
C100 C 0.5462(4) 0.3448(4) 0.6217(3) 0.065(2) Uani 1 1 d . . . .
H100 H 0.5291 0.3107 0.6121 0.078 Uiso 1 1 calc R . . .
C78 C 0.8413(4) 0.3908(5) 0.7102(3) 0.072(2) Uani 1 1 d . . . .
H78 H 0.8797 0.3975 0.7176 0.086 Uiso 1 1 calc R . . .
C12 C 0.9544(4) 0.0517(4) 0.6649(3) 0.069(2) Uani 1 1 d . . . .
H12 H 0.9770 0.0236 0.6783 0.083 Uiso 1 1 calc R . . .
N22 N 0.7075(4) 0.5444(4) 0.6587(3) 0.083(2) Uani 1 1 d . . . .
C84 C 0.8821(5) 0.1698(5) 0.7668(4) 0.083(3) Uani 1 1 d . . . .
H84 H 0.8962 0.1322 0.7651 0.099 Uiso 1 1 calc R . . .
C19 C 0.8986(4) 0.2992(4) 0.5410(3) 0.0593(18) Uani 1 1 d . . . .
H19 H 0.9277 0.2840 0.5586 0.071 Uiso 1 1 calc R . . .
C159 C 0.6766(5) 0.1452(5) 0.7807(3) 0.080(3) Uani 1 1 d . . . .
H159 H 0.6496 0.1213 0.7974 0.096 Uiso 1 1 calc R . . .
N12 N 1.0683(4) 0.2833(4) 0.2923(3) 0.077(2) Uani 1 1 d . . . .
C66 C 0.6608(4) 0.3058(4) 0.4652(3) 0.0618(19) Uani 1 1 d . . . .
H66 H 0.6472 0.2754 0.4822 0.074 Uiso 1 1 calc R . . .
C63 C 0.7273(5) 0.3278(4) 0.3555(3) 0.068(2) Uani 1 1 d . . . .
H63A H 0.7390 0.2876 0.3539 0.081 Uiso 1 1 calc R . . .
H63B H 0.6964 0.3334 0.3345 0.081 Uiso 1 1 calc R . . .
C163 C 0.5955(5) 0.2815(7) 0.8027(4) 0.094(4) Uani 1 1 d . . . .
H163 H 0.5752 0.2979 0.8259 0.113 Uiso 1 1 calc R . . .
C27 C 0.9909(4) 0.1518(4) 0.4123(3) 0.068(2) Uani 1 1 d . . . .
H27 H 1.0026 0.1486 0.4414 0.081 Uiso 1 1 calc R . . .
C25 C 0.9681(4) 0.2582(4) 0.4185(3) 0.0609(19) Uani 1 1 d . . . .
C69 C 0.7028(4) 0.3947(4) 0.4162(3) 0.0598(18) Uani 1 1 d . . . .
H69 H 0.7168 0.4250 0.3992 0.072 Uiso 1 1 calc R . . .
O21 O 0.9466(5) -0.0386(6) 0.5317(5) 0.140(4) Uani 1 1 d D . . .
C153 C 0.6556(4) 0.0061(4) 0.5550(3) 0.0625(19) Uani 1 1 d . . . .
H153 H 0.6536 -0.0098 0.5270 0.075 Uiso 1 1 calc R . . .
N21 N 0.6629(5) 0.5758(4) 0.6686(4) 0.093(3) Uani 1 1 d . . . .
C158 C 0.6463(4) 0.0926(5) 0.7133(3) 0.074(2) Uani 1 1 d . . . .
H158 H 0.6072 0.0874 0.7189 0.089 Uiso 1 1 calc R . . .
C86 C 0.8305(5) 0.2471(5) 0.7357(3) 0.075(2) Uani 1 1 d . . . .
H86 H 0.8098 0.2615 0.7120 0.090 Uiso 1 1 calc R . . .
C141 C 0.6535(4) 0.0984(4) 0.3367(3) 0.0623(19) Uani 1 1 d . . . .
C71 C 0.7388(4) 0.4540(4) 0.5414(3) 0.0612(19) Uani 1 1 d . . . .
C7 C 0.8299(5) -0.1108(4) 0.7591(3) 0.073(2) Uani 1 1 d . . . .
H7 H 0.8131 -0.1445 0.7446 0.087 Uiso 1 1 calc R . . .
N11 N 1.0948(4) 0.3259(5) 0.2690(4) 0.100(3) Uani 1 1 d . . . .
C62 C 0.8276(4) 0.3450(4) 0.3425(3) 0.0601(19) Uani 1 1 d . . . .
N30 N 0.6591(5) 0.2834(5) 0.2279(3) 0.091(3) Uani 1 1 d . . . .
C161 C 0.6490(4) 0.2020(5) 0.7736(4) 0.080(3) Uani 1 1 d . . . .
C160 C 0.7302(5) 0.1492(6) 0.8061(3) 0.085(3) Uani 1 1 d . . . .
H16A H 0.7509 0.1134 0.8041 0.127 Uiso 1 1 calc GR . . .
H16B H 0.7212 0.1570 0.8362 0.127 Uiso 1 1 calc GR . . .
H16C H 0.7537 0.1798 0.7946 0.127 Uiso 1 1 calc GR . . .
C140 C 0.6582(4) 0.0406(4) 0.3395(3) 0.065(2) Uani 1 1 d . . . .
H140 H 0.6920 0.0236 0.3497 0.078 Uiso 1 1 calc R . . .
C65 C 0.6836(4) 0.2948(4) 0.4253(3) 0.065(2) Uani 1 1 d . . . .
H65 H 0.6849 0.2572 0.4147 0.077 Uiso 1 1 calc R . . .
C98 C 0.5410(5) 0.4408(4) 0.6447(5) 0.087(3) Uani 1 1 d . . . .
H98 H 0.5197 0.4734 0.6522 0.104 Uiso 1 1 calc R . . .
C31 C 0.9325(5) 0.1758(4) 0.2873(3) 0.074(2) Uani 1 1 d . . . .
C22 C 0.8135(4) 0.3418(4) 0.4899(3) 0.067(2) Uani 1 1 d . . . .
H22 H 0.7843 0.3568 0.4724 0.080 Uiso 1 1 calc R . . .
C130 C 0.3347(6) 0.0976(7) 0.1601(5) 0.103(4) Uani 1 1 d . . . .
H130 H 0.3075 0.0732 0.1474 0.123 Uiso 1 1 calc R . . .
C117 C 0.6087(5) 0.3049(5) 0.2837(3) 0.080(3) Uani 1 1 d . . . .
C164 C 0.6021(5) 0.3106(8) 0.7654(5) 0.106(5) Uani 1 1 d . . . .
H164 H 0.5868 0.3475 0.7625 0.128 Uiso 1 1 calc R . . .
C139 C 0.6127(4) 0.0078(4) 0.3272(4) 0.073(2) Uani 1 1 d . . . .
H139 H 0.6153 -0.0323 0.3278 0.088 Uiso 1 1 calc R . . .
C116 C 0.5775(4) 0.3249(4) 0.3218(3) 0.070(2) Uani 1 1 d . . . .
C60 C 0.8653(4) 0.4440(4) 0.3242(3) 0.070(2) Uani 1 1 d . . . .
H60 H 0.8309 0.4616 0.3323 0.084 Uiso 1 1 calc R . . .
C115 C 0.5537(5) 0.3770(4) 0.3303(4) 0.079(3) Uani 1 1 d . . . .
H115 H 0.5563 0.4070 0.3101 0.094 Uiso 1 1 calc R . . .
C30 C 0.9539(5) 0.1618(4) 0.3296(3) 0.068(2) Uani 1 1 d . . . .
C135 C 0.4560(4) 0.1046(5) 0.2920(4) 0.078(3) Uani 1 1 d . . . .
H135 H 0.4427 0.0670 0.2884 0.093 Uiso 1 1 calc R . . .
C129 C 0.3753(6) 0.1215(6) 0.1351(5) 0.096(3) Uani 1 1 d . . . .
H129 H 0.3793 0.1101 0.1061 0.116 Uiso 1 1 calc R . . .
C24 C 0.9718(4) 0.3148(4) 0.4835(3) 0.063(2) Uani 1 1 d . . . .
H24A H 0.9804 0.3467 0.4639 0.075 Uiso 1 1 calc R . . .
H24B H 0.9990 0.3159 0.5075 0.075 Uiso 1 1 calc R . . .
C113 C 0.5220(5) 0.3411(4) 0.3991(4) 0.075(3) Uani 1 1 d . . . .
H113 H 0.5043 0.3463 0.4262 0.090 Uiso 1 1 calc R . . .
C136 C 0.5095(4) 0.1226(4) 0.3037(4) 0.072(2) Uani 1 1 d . . . .
C57 C 0.9632(5) 0.3907(4) 0.2992(4) 0.073(2) Uani 1 1 d . . . .
C56 C 1.0144(5) 0.3589(5) 0.2889(4) 0.084(3) Uani 1 1 d . . . .
C29 C 0.9748(4) 0.1097(4) 0.3430(4) 0.074(3) Uani 1 1 d . . . .
H29 H 0.9765 0.0783 0.3240 0.089 Uiso 1 1 calc R . . .
C28 C 0.9929(5) 0.1051(4) 0.3848(4) 0.080(3) Uani 1 1 d . . . .
H28 H 1.0068 0.0699 0.3950 0.096 Uiso 1 1 calc R . . .
C32 C 0.9218(7) 0.1456(5) 0.2511(3) 0.093(4) Uani 1 1 d . . . .
H32 H 0.9297 0.1068 0.2458 0.112 Uiso 1 1 calc R . . .
C166 C 0.6547(5) 0.2333(6) 0.7358(3) 0.085(3) Uani 1 1 d . . . .
H166 H 0.6751 0.2178 0.7124 0.102 Uiso 1 1 calc R . . .
C108 C 0.6850(4) 0.1430(4) 0.4907(3) 0.065(2) Uani 1 1 d . . . .
H108 H 0.7149 0.1264 0.4748 0.077 Uiso 1 1 calc R . . .
C162 C 0.6185(5) 0.2281(7) 0.8068(4) 0.092(4) Uani 1 1 d . . . .
H162 H 0.6134 0.2083 0.8330 0.111 Uiso 1 1 calc R . . .
C72 C 0.7928(4) 0.4579(4) 0.5658(3) 0.064(2) Uani 1 1 d . . . .
C36 C 0.7897(7) 0.1410(5) 0.2251(4) 0.094(4) Uani 1 1 d . . . .
H36A H 0.8095 0.1473 0.2512 0.113 Uiso 1 1 calc R . . .
C134 C 0.3438(5) 0.2158(5) 0.2799(5) 0.093(3) Uani 1 1 d . . . .
H13A H 0.3498 0.2250 0.3102 0.139 Uiso 1 1 calc GR . . .
H13B H 0.3032 0.2149 0.2738 0.139 Uiso 1 1 calc GR . . .
H13C H 0.3619 0.2445 0.2619 0.139 Uiso 1 1 calc GR . . .
O22 O 0.9228(6) -0.0693(9) 0.5960(5) 0.202(9) Uani 1 1 d . . . .
C114 C 0.5255(5) 0.3843(4) 0.3695(4) 0.082(3) Uani 1 1 d . . . .
H114 H 0.5085 0.4197 0.3758 0.098 Uiso 1 1 calc R . . .
C38 C 0.7003(8) 0.1102(5) 0.1880(4) 0.109(5) Uani 1 1 d . . . .
H38 H 0.6623 0.0975 0.1895 0.131 Uiso 1 1 calc R . . .
C37 C 0.7336(8) 0.1223(5) 0.2253(4) 0.107(5) Uani 1 1 d . . . .
H37 H 0.7161 0.1171 0.2524 0.128 Uiso 1 1 calc R . . .
C58 C 0.9587(5) 0.4495(5) 0.2935(4) 0.088(3) Uani 1 1 d . . . .
H58 H 0.9879 0.4703 0.2797 0.105 Uiso 1 1 calc R . . .
O23 O 1.0085(6) -0.0511(6) 0.5813(7) 0.209(9) Uani 1 1 d . . . .
C165 C 0.6310(5) 0.2862(7) 0.7321(4) 0.097(4) Uani 1 1 d . . . .
H165 H 0.6348 0.3062 0.7059 0.117 Uiso 1 1 calc R . . .
C35 C 0.8159(8) 0.1503(5) 0.1857(4) 0.102(4) Uani 1 1 d . . . .
C55 C 1.0629(5) 0.3721(6) 0.2663(5) 0.098(4) Uani 1 1 d . . . .
H55 H 1.0715 0.4065 0.2521 0.118 Uiso 1 1 calc R . . .
C133 C 0.3692(5) 0.1586(5) 0.2703(4) 0.080(3) Uani 1 1 d . . . .
H133 H 0.3455 0.1291 0.2846 0.096 Uiso 1 1 calc R . . .
C59 C 0.9104(5) 0.4763(4) 0.3085(4) 0.081(3) Uani 1 1 d . . . .
H59 H 0.9080 0.5163 0.3082 0.097 Uiso 1 1 calc R . . .
C8 C 0.8893(5) -0.1283(6) 0.7775(3) 0.087(3) Uani 1 1 d . . . .
H8A H 0.9156 -0.1348 0.7537 0.131 Uiso 1 1 calc GR . . .
H8B H 0.8854 -0.1631 0.7943 0.131 Uiso 1 1 calc GR . . .
H8C H 0.9038 -0.0980 0.7958 0.131 Uiso 1 1 calc GR . . .
C80 C 0.7550(5) 0.3341(5) 0.8016(3) 0.085(3) Uani 1 1 d . . . .
H80A H 0.7396 0.3723 0.8050 0.127 Uiso 1 1 calc GR . . .
H80B H 0.7625 0.3177 0.8299 0.127 Uiso 1 1 calc GR . . .
H80C H 0.7277 0.3105 0.7862 0.127 Uiso 1 1 calc GR . . .
C138 C 0.5647(4) 0.0329(4) 0.3144(4) 0.071(2) Uani 1 1 d . . . .
H138 H 0.5333 0.0106 0.3058 0.085 Uiso 1 1 calc R . . .
C118 C 0.6317(6) 0.3273(5) 0.2463(4) 0.092(4) Uani 1 1 d . . . .
H118 H 0.6288 0.3650 0.2360 0.111 Uiso 1 1 calc R . . .
C124 C 0.8267(8) 0.3954(6) 0.1776(5) 0.112(5) Uani 1 1 d . . . .
H124 H 0.8571 0.4215 0.1757 0.135 Uiso 1 1 calc R . . .
C53 C 1.1508(6) 0.3131(6) 0.2484(5) 0.131(7) Uani 1 1 d D . . .
H53 H 1.1636 0.3484 0.2338 0.157 Uiso 1 1 calc R . . .
C123 C 0.7810(11) 0.4014(6) 0.1491(5) 0.133(8) Uani 1 1 d . . . .
H123 H 0.7816 0.4293 0.1272 0.160 Uiso 1 1 calc R . . .
C137 C 0.5607(4) 0.0918(4) 0.3135(4) 0.071(2) Uani 1 1 d . . . .
C95 C 0.6135(6) 0.5470(5) 0.6649(5) 0.100(4) Uani 1 1 d . . . .
H95 H 0.5762 0.5606 0.6695 0.121 Uiso 1 1 calc R . . .
C92 C 0.6466(4) 0.6384(5) 0.7255(3) 0.112(4) Uani 1 1 d . U . .
C91 C 0.5927(4) 0.6598(5) 0.7326(3) 0.126(4) Uani 1 1 d G U . .
H91 H 0.5724 0.6768 0.7097 0.152 Uiso 1 1 calc R . . .
C90 C 0.5685(4) 0.6564(5) 0.7731(4) 0.134(5) Uani 1 1 d G U . .
H90 H 0.5316 0.6710 0.7779 0.160 Uiso 1 1 calc R . . .
C89 C 0.5982(5) 0.6315(5) 0.8066(3) 0.142(6) Uani 1 1 d G U . .
H89 H 0.5817 0.6292 0.8343 0.171 Uiso 1 1 calc R . . .
C88 C 0.6521(5) 0.6101(6) 0.7996(3) 0.155(7) Uani 1 1 d G U . .
H88 H 0.6725 0.5931 0.8225 0.186 Uiso 1 1 calc R . . .
C87 C 0.6763(4) 0.6135(5) 0.7590(4) 0.126(5) Uani 1 1 d G U . .
H87 H 0.7132 0.5989 0.7542 0.151 Uiso 1 1 calc R . . .
C93 C 0.6716(8) 0.6373(6) 0.6832(5) 0.109(5) Uani 1 1 d . . . .
H93 H 0.7132 0.6437 0.6866 0.130 Uiso 1 1 calc R . . .
C40 C 0.7835(10) 0.1381(7) 0.1475(4) 0.127(7) Uani 1 1 d . . . .
H40 H 0.8006 0.1435 0.1202 0.152 Uiso 1 1 calc R . . .
C33 C 0.8732(8) 0.1734(6) 0.1812(4) 0.115(6) Uani 1 1 d . . . .
H33 H 0.8693 0.2113 0.1672 0.138 Uiso 1 1 calc R . . .
C122 C 0.7369(9) 0.3667(6) 0.1537(4) 0.115(6) Uani 1 1 d . . . .
H122 H 0.7044 0.3716 0.1362 0.138 Uiso 1 1 calc R . . .
C39 C 0.7285(8) 0.1187(6) 0.1495(4) 0.111(5) Uani 1 1 d . . . .
H39 H 0.7092 0.1109 0.1234 0.133 Uiso 1 1 calc R . . .
C132 C 0.3705(5) 0.1463(5) 0.2221(4) 0.081(3) Uani 1 1 d . . . .
C121 C 0.7383(6) 0.3226(5) 0.1847(4) 0.092(3) Uani 1 1 d . . . .
C126 C 0.7833(8) 0.3185(7) 0.2120(5) 0.116(5) Uani 1 1 d . . . .
H126 H 0.7835 0.2910 0.2342 0.139 Uiso 1 1 calc R . . .
C34 C 0.9146(8) 0.1399(8) 0.1545(4) 0.128(6) Uani 1 1 d . . . .
H34A H 0.9487 0.1626 0.1496 0.192 Uiso 1 1 calc GR . . .
H34B H 0.8973 0.1304 0.1269 0.192 Uiso 1 1 calc GR . . .
H34C H 0.9248 0.1051 0.1697 0.192 Uiso 1 1 calc GR . . .
C128 C 0.4117(8) 0.1633(9) 0.1522(5) 0.131(6) Uani 1 1 d . . . .
H128 H 0.4368 0.1834 0.1340 0.157 Uiso 1 1 calc R . . .
C119 C 0.6914(7) 0.2797(7) 0.1858(4) 0.112(5) Uani 1 1 d . . . .
H119 H 0.7089 0.2413 0.1841 0.135 Uiso 1 1 calc R . . .
C125 C 0.8293(8) 0.3553(7) 0.2070(6) 0.116(5) Uani 1 1 d . . . .
H125 H 0.8620 0.3514 0.2244 0.140 Uiso 1 1 calc R . . .
C47 C 1.1481(8) 0.2678(5) 0.2150(4) 0.147(5) Uani 1 1 d D U . .
C52 C 1.0982(6) 0.2444(7) 0.1996(5) 0.171(7) Uani 1 1 d G U . .
H52 H 1.0629 0.2570 0.2105 0.205 Uiso 1 1 calc R . . .
C51 C 1.0999(6) 0.2024(7) 0.1684(5) 0.187(7) Uani 1 1 d G U . .
H51 H 1.0657 0.1864 0.1580 0.224 Uiso 1 1 calc R . . .
C50 C 1.1516(8) 0.1839(5) 0.1525(4) 0.166(6) Uani 1 1 d G U . .
H50 H 1.1527 0.1553 0.1312 0.200 Uiso 1 1 calc R . . .
C49 C 1.2015(6) 0.2073(6) 0.1679(5) 0.161(6) Uani 1 1 d G U . .
H49 H 1.2368 0.1947 0.1570 0.193 Uiso 1 1 calc R . . .
C48 C 1.1998(6) 0.2492(6) 0.1991(5) 0.164(6) Uani 1 1 d G U . .
H48 H 1.2340 0.2652 0.2095 0.196 Uiso 1 1 calc R . . .
C94 C 0.6503(9) 0.6785(6) 0.6501(6) 0.136(7) Uani 1 1 d . . . .
H94A H 0.6809 0.7043 0.6419 0.204 Uiso 1 1 calc GR . . .
H94B H 0.6188 0.7003 0.6620 0.204 Uiso 1 1 calc GR . . .
H94C H 0.6374 0.6577 0.6247 0.204 Uiso 1 1 calc GR . . .
C127 C 0.4103(6) 0.1743(7) 0.1953(5) 0.105(4) Uani 1 1 d . . . .
H127 H 0.4361 0.2007 0.2073 0.126 Uiso 1 1 calc R . . .
C54 C 1.1898(7) 0.3047(10) 0.2888(8) 0.161(9) Uani 1 1 d . . . .
H54A H 1.1869 0.3379 0.3074 0.242 Uiso 1 1 calc R . . .
H54B H 1.1778 0.2709 0.3045 0.242 Uiso 1 1 calc R . . .
H54C H 1.2291 0.3001 0.2794 0.242 Uiso 1 1 calc R . . .
C110 C 0.5300(4) 0.1784(4) 0.4761(3) 0.0594(18) Uani 1 1 d . . . .
H11A H 0.5220 0.1471 0.4560 0.071 Uiso 1 1 calc R . . .
H11B H 0.5007 0.1778 0.4988 0.071 Uiso 1 1 calc R . . .
C99 C 0.5130(4) 0.3903(4) 0.6340(4) 0.077(3) Uani 1 1 d . . . .
H99 H 0.4730 0.3874 0.6352 0.092 Uiso 1 1 calc R . . .
C61 C 0.8719(4) 0.3854(4) 0.3275(3) 0.063(2) Uani 1 1 d . . . .
C6 C 0.7892(5) -0.0916(5) 0.7937(3) 0.083(3) Uani 1 1 d . . . .
C5 C 0.7638(5) -0.1331(7) 0.8185(4) 0.092(3) Uani 1 1 d . . . .
H5A H 0.7732 -0.1716 0.8138 0.110 Uiso 1 1 calc R . . .
C4 C 0.7244(6) -0.1191(8) 0.8507(4) 0.101(4) Uani 1 1 d . . . .
H4 H 0.7083 -0.1482 0.8679 0.121 Uiso 1 1 calc R . . .
C3 C 0.7092(7) -0.0647(8) 0.8574(4) 0.115(5) Uani 1 1 d . . . .
H3 H 0.6822 -0.0554 0.8788 0.138 Uiso 1 1 calc R . . .
C1 C 0.7736(8) -0.0369(7) 0.8009(5) 0.120(6) Uani 1 1 d . . . .
H1 H 0.7903 -0.0078 0.7842 0.144 Uiso 1 1 calc R . . .
C2 C 0.7336(9) -0.0224(8) 0.8326(5) 0.138(7) Uani 1 1 d . . . .
H2 H 0.7234 0.0160 0.8369 0.165 Uiso 1 1 calc R . . .
C131 C 0.3321(6) 0.1088(5) 0.2056(4) 0.088(3) Uani 1 1 d . . . .
H131 H 0.3049 0.0909 0.2233 0.105 Uiso 1 1 calc R . . .
C120 C 0.6489(11) 0.2842(15) 0.1507(6) 0.226(16) Uani 1 1 d . . . .
H12A H 0.6202 0.2546 0.1542 0.339 Uiso 1 1 calc R . . .
H12B H 0.6307 0.3214 0.1519 0.339 Uiso 1 1 calc R . . .
H12C H 0.6677 0.2796 0.1229 0.339 Uiso 1 1 calc R . . .
O24 O 1.0148(3) 0.0380(4) 0.4893(3) 0.088(2) Uani 1 1 d . . . .
H24C H 0.9981 0.0143 0.5064 0.132 Uiso 1 1 d DG . . .
H24D H 1.0062 0.0724 0.4967 0.132 Uiso 1 1 d DG . . .

loop_
_atom_site_aniso_label
_atom_site_aniso_U_11
_atom_site_aniso_U_22
_atom_site_aniso_U_33
_atom_site_aniso_U_23
_atom_site_aniso_U_13
_atom_site_aniso_U_12
Cu1 0.0562(7) 0.0667(7) 0.0604(6) 0.0024(5) 0.0017(5) -0.0064(6)
Cu3 0.0586(7) 0.0682(8) 0.0760(8) 0.0074(6) -0.0017(6) -0.0072(6)
Cu2 0.0811(9) 0.0546(7) 0.0634(7) 0.0010(5) 0.0053(6) 0.0048(6)
Cu4 0.0761(9) 0.0588(7) 0.0689(7) -0.0013(6) 0.0050(6) 0.0010(6)
O5 0.049(3) 0.061(3) 0.076(4) 0.000(3) 0.008(2) -0.004(2)
O13 0.071(4) 0.057(3) 0.075(4) -0.006(3) 0.004(3) -0.004(3)
O1 0.045(3) 0.076(4) 0.066(3) 0.008(3) -0.005(2) -0.005(3)
O19 0.066(4) 0.065(4) 0.091(4) 0.017(3) -0.013(3) -0.008(3)
O2 0.076(4) 0.055(3) 0.063(3) 0.005(2) 0.009(3) 0.011(3)
O8 0.056(3) 0.058(3) 0.067(3) 0.003(2) -0.001(2) -0.007(3)
O6 0.072(4) 0.060(3) 0.068(3) -0.002(3) -0.003(3) 0.007(3)
N42 0.070(5) 0.057(4) 0.069(4) -0.001(3) -0.009(3) -0.005(3)
N35 0.065(4) 0.051(4) 0.067(4) 0.002(3) -0.005(3) -0.001(3)
O11 0.063(4) 0.066(4) 0.082(4) -0.002(3) -0.009(3) 0.009(3)
O14 0.073(4) 0.069(4) 0.088(4) -0.007(3) -0.008(3) -0.017(3)
O18 0.073(4) 0.075(4) 0.098(5) 0.020(4) 0.015(4) -0.008(4)
N16 0.057(4) 0.052(4) 0.073(4) -0.002(3) 0.005(3) -0.001(3)
N4 0.054(4) 0.058(4) 0.054(3) 0.010(3) 0.002(3) 0.000(3)
O10 0.067(4) 0.075(4) 0.067(3) 0.012(3) -0.005(3) 0.015(3)
O4 0.056(3) 0.073(4) 0.077(4) 0.003(3) -0.002(3) -0.008(3)
O12 0.072(4) 0.105(6) 0.069(4) -0.023(4) 0.000(3) 0.001(4)
O7 0.075(4) 0.053(3) 0.074(4) -0.007(3) -0.002(3) 0.001(3)
N36 0.060(4) 0.064(4) 0.049(3) 0.001(3) 0.000(3) 0.000(3)
N37 0.063(4) 0.064(4) 0.049(3) 0.002(3) 0.005(3) -0.005(3)
N44 0.061(4) 0.060(4) 0.076(4) 0.005(3) 0.007(3) -0.007(3)
N15 0.078(5) 0.045(3) 0.074(4) 0.002(3) 0.009(4) -0.003(3)
N24 0.061(4) 0.051(4) 0.080(4) 0.007(3) -0.003(3) -0.004(3)
O3 0.076(4) 0.047(3) 0.073(3) 0.003(2) 0.001(3) -0.002(3)
O16 0.074(5) 0.080(5) 0.103(5) 0.002(4) 0.021(4) 0.009(4)
N1 0.076(5) 0.072(5) 0.062(4) 0.006(3) -0.008(3) -0.006(4)
O9 0.112(6) 0.077(5) 0.088(5) 0.008(4) -0.038(4) -0.021(4)
O20 0.063(4) 0.102(6) 0.080(4) 0.027(4) 0.004(3) 0.005(4)
N27 0.074(5) 0.061(4) 0.070(4) 0.003(3) 0.003(4) 0.002(4)
N14 0.065(4) 0.061(4) 0.062(4) 0.000(3) 0.001(3) 0.000(3)
N17 0.062(4) 0.058(4) 0.067(4) -0.004(3) -0.004(3) -0.003(3)
N5 0.049(3) 0.055(4) 0.068(4) 0.006(3) -0.007(3) 0.003(3)
N7 0.055(4) 0.058(4) 0.075(4) -0.001(3) 0.011(3) 0.000(3)
C15 0.051(4) 0.057(4) 0.057(4) -0.001(3) -0.005(3) 0.000(3)
N26 0.052(4) 0.059(4) 0.068(4) -0.002(3) 0.004(3) 0.005(3)
O15 0.158(9) 0.074(5) 0.100(6) -0.009(4) 0.062(6) 0.003(5)
O17 0.073(4) 0.085(5) 0.105(5) -0.018(4) 0.016(4) 0.014(4)
N40 0.064(4) 0.087(5) 0.058(4) -0.010(4) 0.003(3) -0.008(4)
N28 0.081(6) 0.076(5) 0.082(5) -0.010(4) 0.008(4) -0.010(4)
N20 0.061(4) 0.080(5) 0.066(4) 0.007(4) -0.007(3) -0.007(4)
N23 0.069(5) 0.066(5) 0.097(6) 0.008(4) -0.011(4) -0.009(4)
N6 0.053(4) 0.061(4) 0.067(4) 0.003(3) 0.001(3) -0.001(3)
C13 0.060(5) 0.061(5) 0.078(5) 0.006(4) 0.001(4) 0.005(4)
N33 0.057(4) 0.063(4) 0.093(5) 0.003(4) -0.001(4) -0.004(3)
C18 0.048(4) 0.056(4) 0.067(4) 0.001(3) -0.009(3) -0.003(3)
C14 0.052(4) 0.056(4) 0.067(4) -0.001(3) 0.001(3) 0.004(3)
N41 0.059(4) 0.072(5) 0.063(4) 0.005(3) 0.001(3) 0.005(3)
N38 0.063(4) 0.073(5) 0.064(4) -0.003(3) -0.006(3) -0.012(4)
N34 0.065(5) 0.066(4) 0.068(4) -0.008(3) 0.005(3) -0.003(3)
N2 0.071(5) 0.077(5) 0.072(4) 0.020(4) 0.000(4) -0.008(4)
N9 0.132(9) 0.068(5) 0.060(4) 0.001(4) -0.005(5) -0.002(5)
C20 0.053(4) 0.056(4) 0.065(4) 0.000(3) -0.006(3) 0.003(3)
N43 0.066(5) 0.074(5) 0.076(5) 0.001(4) 0.012(4) 0.005(4)
N8 0.098(6) 0.065(5) 0.062(4) 0.004(3) 0.003(4) 0.003(4)
N25 0.047(3) 0.060(4) 0.071(4) -0.002(3) 0.004(3) -0.005(3)
N45 0.083(7) 0.103(8) 0.130(10) -0.014(7) -0.009(7) 0.005(6)
N3 0.068(4) 0.066(4) 0.068(4) 0.018(3) 0.003(3) -0.005(4)
C16 0.053(4) 0.057(4) 0.057(4) 0.006(3) 0.000(3) 0.000(3)
C70 0.058(5) 0.049(4) 0.074(5) 0.003(3) -0.004(4) 0.003(3)
C148 0.069(5) 0.080(6) 0.061(5) -0.005(4) 0.006(4) -0.022(5)
C154 0.058(5) 0.069(5) 0.077(5) -0.003(4) -0.008(4) 0.000(4)
C101 0.052(4) 0.055(4) 0.063(4) -0.002(3) 0.008(3) -0.001(3)
C150 0.063(5) 0.057(5) 0.060(4) 0.002(3) 0.006(4) 0.007(4)
C102 0.060(5) 0.064(5) 0.063(4) -0.001(4) -0.004(4) 0.000(4)
C67 0.056(4) 0.058(5) 0.067(5) 0.002(4) 0.006(3) -0.005(4)
C155 0.060(5) 0.065(5) 0.064(4) 0.002(4) 0.002(4) 0.000(4)
N18 0.062(4) 0.063(4) 0.075(4) 0.003(3) -0.001(3) -0.002(3)
C143 0.072(5) 0.044(4) 0.071(5) 0.005(3) -0.006(4) -0.004(4)
N13 0.067(4) 0.060(4) 0.075(4) 0.007(3) 0.016(4) -0.001(3)
C109 0.050(4) 0.061(5) 0.070(5) 0.004(4) 0.006(3) 0.012(4)
C23 0.051(4) 0.059(5) 0.071(5) -0.005(4) -0.005(3) 0.009(4)
C146 0.058(5) 0.056(4) 0.062(4) 0.001(3) 0.006(3) -0.005(4)
C74 0.054(5) 0.065(5) 0.093(6) -0.006(5) 0.001(4) -0.003(4)
C81 0.059(5) 0.077(6) 0.059(4) 0.010(4) 0.006(3) 0.001(4)
C145 0.056(4) 0.044(4) 0.066(4) -0.001(3) 0.003(3) 0.001(3)
N32 0.078(6) 0.069(5) 0.093(6) -0.001(4) -0.002(4) -0.017(4)
C106 0.054(4) 0.046(4) 0.073(5) 0.000(3) 0.008(3) -0.006(3)
C156 0.051(4) 0.068(5) 0.064(4) 0.002(4) 0.006(3) -0.005(4)
C9 0.072(6) 0.072(6) 0.065(5) 0.004(4) -0.012(4) -0.009(4)
C82 0.067(6) 0.090(7) 0.068(5) 0.002(5) -0.004(4) -0.007(5)
C21 0.066(5) 0.054(4) 0.061(4) -0.001(3) -0.006(4) 0.009(4)
N19 0.065(4) 0.077(5) 0.073(4) 0.015(4) 0.002(3) -0.001(4)
N31 0.066(5) 0.070(5) 0.082(5) 0.009(4) -0.007(4) 0.004(4)
C104 0.051(4) 0.049(4) 0.070(4) 0.000(3) 0.010(3) -0.001(3)
C144 0.062(5) 0.050(4) 0.058(4) -0.004(3) 0.001(3) -0.002(3)
C151 0.061(5) 0.060(5) 0.057(4) 0.007(3) 0.002(3) 0.002(4)
N39 0.064(4) 0.089(6) 0.057(4) -0.006(3) 0.006(3) -0.014(4)
C77 0.062(5) 0.060(5) 0.068(5) 0.000(4) 0.003(4) -0.002(4)
C147 0.066(5) 0.066(5) 0.055(4) -0.001(3) 0.001(3) -0.012(4)
C26 0.058(5) 0.049(4) 0.085(6) 0.003(4) 0.007(4) -0.004(4)
C73 0.056(5) 0.048(4) 0.084(5) -0.002(4) 0.004(4) -0.004(3)
C64 0.054(4) 0.049(4) 0.069(5) 0.007(3) 0.003(3) -0.003(3)
C149 0.064(5) 0.056(5) 0.070(5) -0.004(4) 0.002(4) -0.004(4)
C85 0.090(7) 0.078(6) 0.072(5) 0.011(5) 0.010(5) 0.003(5)
C76 0.057(5) 0.059(5) 0.072(5) 0.002(4) -0.003(4) 0.002(4)
C142 0.071(5) 0.061(5) 0.057(4) -0.001(3) -0.004(4) -0.009(4)
C79 0.076(6) 0.084(6) 0.056(4) 0.002(4) 0.000(4) -0.007(5)
C83 0.079(7) 0.080(7) 0.086(6) 0.015(5) 0.006(5) 0.003(5)
C10 0.067(5) 0.064(5) 0.072(5) 0.012(4) -0.008(4) 0.001(4)
C75 0.061(5) 0.062(5) 0.073(5) 0.000(4) -0.002(4) 0.003(4)
C105 0.045(4) 0.064(5) 0.064(4) -0.006(3) 0.005(3) -0.004(3)
C96 0.076(6) 0.056(5) 0.111(8) -0.003(5) -0.007(6) 0.003(5)
N10 0.182(12) 0.059(5) 0.062(5) -0.004(4) -0.006(6) -0.016(6)
C112 0.060(5) 0.054(4) 0.080(5) -0.001(4) -0.008(4) -0.004(4)
C97 0.060(5) 0.055(5) 0.106(7) 0.005(5) 0.002(5) 0.001(4)
C107 0.066(5) 0.061(5) 0.067(5) -0.004(4) 0.000(4) 0.012(4)
N29 0.107(7) 0.096(7) 0.068(5) -0.006(4) 0.016(5) -0.011(6)
C11 0.061(5) 0.059(5) 0.064(4) 0.003(3) 0.000(3) -0.002(4)
C152 0.062(5) 0.052(4) 0.063(4) -0.001(3) 0.002(3) -0.002(4)
C157 0.060(5) 0.073(5) 0.055(4) 0.000(4) 0.002(3) -0.006(4)
C103 0.049(4) 0.064(5) 0.071(5) 0.003(4) 0.001(3) 0.002(4)
C68 0.054(4) 0.048(4) 0.077(5) 0.001(3) -0.002(4) 0.003(3)
C17 0.045(4) 0.055(4) 0.084(5) 0.009(4) 0.001(3) 0.003(3)
C111 0.055(5) 0.061(5) 0.075(5) 0.004(4) -0.002(4) 0.000(4)
C100 0.055(4) 0.064(5) 0.076(5) 0.002(4) 0.004(4) 0.002(4)
C78 0.052(5) 0.080(6) 0.083(6) -0.004(5) -0.011(4) -0.005(4)
C12 0.067(5) 0.067(5) 0.073(5) 0.014(4) 0.001(4) 0.006(4)
N22 0.073(5) 0.072(5) 0.103(6) -0.016(5) 0.001(5) -0.011(4)
C84 0.065(6) 0.077(7) 0.106(8) 0.006(6) 0.021(5) -0.002(5)
C19 0.049(4) 0.057(4) 0.072(5) 0.008(4) -0.002(3) -0.001(3)
C159 0.082(7) 0.102(8) 0.054(4) -0.014(5) 0.011(4) -0.010(6)
N12 0.074(5) 0.072(5) 0.086(5) 0.019(4) 0.016(4) 0.009(4)
C66 0.059(5) 0.055(4) 0.072(5) 0.008(4) -0.003(4) -0.004(4)
C63 0.080(6) 0.056(5) 0.067(5) 0.000(4) 0.005(4) -0.013(4)
C163 0.057(6) 0.128(11) 0.098(8) -0.030(8) 0.004(5) 0.007(6)
C27 0.071(6) 0.049(4) 0.083(6) 0.007(4) -0.010(4) -0.002(4)
C25 0.055(4) 0.053(4) 0.074(5) 0.002(4) 0.006(4) 0.003(3)
C69 0.063(5) 0.053(4) 0.063(4) 0.006(3) 0.000(3) -0.006(4)
O21 0.110(8) 0.144(10) 0.166(11) -0.030(9) -0.018(8) -0.033(7)
C153 0.065(5) 0.064(5) 0.059(4) 0.003(4) -0.003(4) -0.008(4)
N21 0.096(7) 0.072(6) 0.111(7) -0.013(5) 0.006(6) 0.000(5)
C158 0.056(5) 0.098(7) 0.068(5) 0.002(5) 0.004(4) -0.007(5)
C86 0.081(6) 0.080(6) 0.064(5) 0.001(4) 0.006(4) -0.006(5)
C141 0.059(5) 0.059(5) 0.069(5) -0.004(4) 0.001(4) -0.003(4)
C71 0.049(4) 0.059(5) 0.075(5) -0.001(4) 0.002(4) -0.005(4)
C7 0.082(6) 0.069(6) 0.067(5) 0.016(4) 0.003(4) 0.004(5)
N11 0.075(6) 0.103(7) 0.122(8) 0.048(6) 0.031(5) 0.003(5)
C62 0.067(5) 0.049(4) 0.064(4) 0.002(3) 0.002(4) -0.003(4)
N30 0.119(8) 0.089(6) 0.065(5) -0.002(4) 0.015(5) -0.010(6)
C161 0.058(5) 0.099(8) 0.082(6) -0.028(5) 0.012(4) -0.012(5)
C160 0.077(6) 0.118(9) 0.059(5) -0.006(5) -0.005(4) -0.014(6)
C140 0.065(5) 0.054(4) 0.077(5) -0.007(4) -0.001(4) 0.001(4)
C65 0.072(5) 0.058(5) 0.064(4) 0.000(4) 0.001(4) -0.002(4)
C98 0.060(6) 0.055(5) 0.144(11) -0.002(6) 0.007(6) 0.003(4)
C31 0.093(7) 0.064(5) 0.066(5) 0.005(4) 0.013(5) 0.001(5)
C22 0.060(5) 0.076(6) 0.064(5) 0.008(4) 0.000(4) 0.017(4)
C130 0.099(9) 0.106(10) 0.103(9) 0.003(7) -0.017(7) 0.000(8)
C117 0.083(7) 0.083(7) 0.074(6) 0.003(5) 0.000(5) -0.005(5)
C164 0.065(6) 0.154(14) 0.100(9) -0.041(9) -0.012(6) 0.013(7)
C139 0.070(6) 0.057(5) 0.093(7) 0.002(4) 0.009(5) -0.003(4)
C116 0.070(6) 0.060(5) 0.079(6) 0.007(4) -0.003(4) 0.001(4)
C60 0.068(5) 0.057(5) 0.084(6) 0.007(4) -0.006(4) -0.003(4)
C115 0.091(7) 0.055(5) 0.090(7) 0.007(4) -0.004(5) 0.006(5)
C30 0.077(6) 0.059(5) 0.069(5) 0.004(4) 0.014(4) 0.001(4)
C135 0.055(5) 0.070(6) 0.109(8) 0.000(5) -0.006(5) -0.002(4)
C129 0.101(9) 0.090(8) 0.098(8) 0.006(6) -0.013(7) -0.001(7)
C24 0.062(5) 0.058(5) 0.068(5) 0.003(4) -0.005(4) -0.002(4)
C113 0.072(6) 0.063(5) 0.091(6) 0.001(5) 0.013(5) 0.004(4)
C136 0.063(5) 0.059(5) 0.094(6) 0.003(4) -0.010(5) -0.001(4)
C57 0.069(6) 0.067(5) 0.083(6) 0.008(4) -0.001(5) 0.004(4)
C56 0.078(7) 0.073(6) 0.103(8) 0.020(5) 0.025(6) 0.010(5)
C29 0.064(5) 0.053(5) 0.104(7) 0.001(4) 0.011(5) 0.001(4)
C28 0.079(6) 0.053(5) 0.107(8) 0.004(5) -0.009(6) 0.002(5)
C32 0.158(13) 0.061(6) 0.061(5) -0.003(4) 0.017(6) -0.004(7)
C166 0.079(7) 0.112(9) 0.065(5) -0.010(5) 0.001(5) 0.019(6)
C108 0.053(4) 0.071(5) 0.069(5) 0.007(4) 0.004(4) 0.011(4)
C162 0.073(6) 0.136(11) 0.068(5) -0.024(6) 0.011(5) -0.027(7)
C72 0.070(5) 0.052(4) 0.070(5) 0.000(4) -0.004(4) -0.002(4)
C36 0.137(12) 0.073(7) 0.072(6) -0.001(5) -0.011(7) -0.005(7)
C134 0.076(7) 0.082(7) 0.119(9) 0.000(6) -0.004(6) 0.014(6)
O22 0.097(8) 0.34(3) 0.166(13) -0.051(14) 0.027(8) -0.070(12)
C114 0.086(7) 0.052(5) 0.107(8) 0.003(5) -0.002(6) 0.005(5)
C38 0.189(16) 0.063(6) 0.074(6) 0.002(5) -0.026(8) 0.010(8)
C37 0.176(16) 0.073(7) 0.070(6) -0.008(5) -0.021(8) 0.015(8)
C58 0.072(6) 0.073(6) 0.119(9) 0.028(6) 0.005(6) -0.011(5)
O23 0.106(9) 0.140(11) 0.38(3) 0.024(14) -0.129(13) -0.024(8)
C165 0.076(7) 0.130(11) 0.084(7) -0.014(7) -0.003(5) 0.005(7)
C35 0.171(15) 0.073(7) 0.061(5) -0.002(5) -0.006(7) -0.012(8)
C55 0.078(7) 0.101(9) 0.115(9) 0.049(7) 0.015(6) 0.007(6)
C133 0.064(6) 0.077(6) 0.100(7) -0.003(5) 0.005(5) 0.000(5)
C59 0.069(6) 0.049(5) 0.125(9) 0.010(5) -0.014(6) -0.006(4)
C8 0.095(8) 0.101(8) 0.066(5) 0.014(5) -0.003(5) 0.004(6)
C80 0.086(7) 0.094(8) 0.073(6) -0.001(5) 0.019(5) 0.011(6)
C138 0.065(5) 0.055(5) 0.093(6) 0.000(4) -0.010(4) -0.007(4)
C118 0.121(10) 0.075(7) 0.080(7) 0.015(5) 0.005(6) -0.017(7)
C124 0.154(15) 0.068(7) 0.115(11) -0.028(7) 0.059(10) -0.004(8)
C53 0.084(9) 0.118(11) 0.191(17) 0.077(12) 0.052(10) 0.017(8)
C123 0.23(2) 0.072(8) 0.095(9) 0.005(7) 0.073(13) 0.014(11)
C137 0.055(5) 0.067(5) 0.090(6) 0.005(4) -0.001(4) 0.001(4)
C95 0.089(8) 0.059(6) 0.153(12) -0.010(7) 0.023(8) -0.008(6)
C92 0.114(7) 0.100(8) 0.123(7) -0.041(6) 0.029(5) -0.022(6)
C91 0.120(8) 0.124(11) 0.135(8) -0.019(7) 0.042(6) -0.009(7)
C90 0.134(9) 0.130(12) 0.138(8) -0.017(7) 0.049(7) -0.011(8)
C89 0.148(10) 0.140(14) 0.138(8) -0.015(8) 0.043(7) -0.007(9)
C88 0.152(10) 0.186(17) 0.127(8) -0.024(8) 0.037(6) 0.007(10)
C87 0.124(8) 0.133(11) 0.120(7) -0.033(7) 0.027(6) -0.010(7)
C93 0.140(13) 0.075(8) 0.111(10) -0.001(7) 0.022(9) -0.034(8)
C40 0.22(2) 0.101(10) 0.059(6) -0.001(6) -0.020(9) -0.017(12)
C33 0.203(18) 0.085(8) 0.056(5) -0.008(5) -0.002(7) -0.037(10)
C122 0.184(17) 0.079(8) 0.081(7) 0.014(6) 0.040(9) 0.038(10)
C39 0.171(16) 0.084(8) 0.077(7) -0.004(6) -0.029(9) -0.010(9)
C132 0.068(6) 0.078(6) 0.096(7) 0.010(5) -0.014(5) -0.003(5)
C121 0.114(10) 0.073(7) 0.090(7) 0.013(5) 0.026(7) 0.001(6)
C126 0.141(14) 0.094(10) 0.113(10) 0.019(8) -0.012(10) 0.005(9)
C34 0.178(17) 0.140(14) 0.066(6) -0.004(7) 0.020(8) -0.022(12)
C128 0.114(12) 0.182(18) 0.096(9) 0.040(11) -0.014(8) -0.026(12)
C119 0.139(12) 0.130(12) 0.067(6) -0.004(6) 0.027(7) -0.055(10)
C125 0.113(12) 0.089(9) 0.147(14) -0.001(9) 0.008(10) 0.006(8)
C47 0.173(8) 0.143(9) 0.126(8) 0.030(7) 0.046(6) 0.026(7)
C52 0.181(9) 0.175(11) 0.158(10) -0.004(9) 0.045(7) 0.019(7)
C51 0.199(9) 0.188(12) 0.173(11) -0.017(10) 0.041(7) 0.022(7)
C50 0.198(9) 0.165(10) 0.137(9) 0.019(8) 0.041(7) 0.032(7)
C49 0.194(9) 0.155(10) 0.135(9) 0.028(7) 0.038(7) 0.038(7)
C48 0.178(8) 0.165(10) 0.147(9) 0.020(8) 0.049(7) 0.031(7)
C94 0.20(2) 0.082(9) 0.127(12) 0.000(8) 0.042(13) 0.020(11)
C127 0.094(9) 0.116(11) 0.104(9) 0.027(8) -0.023(7) -0.031(8)
C54 0.085(10) 0.19(2) 0.21(2) 0.077(18) 0.003(12) 0.015(12)
C110 0.058(5) 0.056(4) 0.064(4) 0.000(3) 0.000(3) -0.011(4)
C99 0.056(5) 0.063(5) 0.111(8) 0.004(5) -0.002(5) 0.007(4)
C61 0.067(5) 0.059(5) 0.062(4) 0.006(3) 0.000(4) 0.000(4)
C6 0.091(7) 0.094(7) 0.063(5) 0.014(5) -0.005(5) 0.004(6)
C5 0.079(7) 0.118(10) 0.079(6) 0.013(6) -0.007(5) -0.020(6)
C4 0.082(7) 0.145(13) 0.075(6) 0.003(7) 0.004(5) -0.016(8)
C3 0.116(11) 0.142(14) 0.086(8) 0.024(8) 0.017(7) 0.033(10)
C1 0.160(15) 0.109(10) 0.092(8) 0.021(7) 0.037(9) 0.039(10)
C2 0.20(2) 0.129(13) 0.086(8) 0.014(9) 0.026(10) 0.057(13)
C131 0.089(8) 0.085(7) 0.089(7) 0.001(5) 0.000(6) 0.000(6)
C120 0.16(2) 0.43(5) 0.084(11) 0.014(19) -0.013(12) -0.08(3)
O24 0.076(5) 0.095(5) 0.093(5) -0.027(4) -0.005(4) 0.002(4)

loop_
_atom_type_symbol
_atom_type_description
_atom_type_scat_dispersion_real
_atom_type_scat_dispersion_imag
_atom_type_scat_source
C C 0.0181 0.0091 'International Tables Vol C Tables 4.2.6.8 and 6.1.1.4'
H H 0.0000 0.0000 'International Tables Vol C Tables 4.2.6.8 and 6.1.1.4'
Cu Cu -1.9646 0.5888 'International Tables Vol C Tables 4.2.6.8 and 6.1.1.4'
N N 0.0311 0.0180 'International Tables Vol C Tables 4.2.6.8 and 6.1.1.4'
O O 0.0492 0.0322 'International Tables Vol C Tables 4.2.6.8 and 6.1.1.4'

loop_
_geom_angle_atom_site_label_1
_geom_angle_atom_site_label_2
_geom_angle_atom_site_label_3
_geom_angle
O1 Cu1 N3 151.1(2)
O8 Cu1 O1 88.4(2)
O8 Cu1 N38 159.2(3)
O8 Cu1 N3 98.9(3)
N4 Cu1 O1 76.7(2)
N4 Cu1 O8 91.4(3)
N4 Cu1 N38 109.4(3)
N4 Cu1 N3 75.2(3)
N37 Cu1 O1 105.1(3)
N37 Cu1 O8 79.6(3)
N37 Cu1 N4 170.8(3)
N37 Cu1 N38 79.6(3)
N37 Cu1 N3 103.7(3)
N38 Cu1 O1 95.3(3)
N38 Cu1 N3 87.7(3)
O4 Cu3 O5 91.5(3)
O4 Cu3 N23 91.3(3)
O4 Cu3 N18 158.5(3)
N24 Cu3 O5 76.1(3)
N24 Cu3 O4 91.0(3)
N24 Cu3 N23 77.1(3)
N24 Cu3 N18 110.5(3)
N17 Cu3 O5 111.9(3)
N17 Cu3 O4 80.0(3)
N17 Cu3 N24 167.8(3)
N17 Cu3 N23 94.9(3)
N17 Cu3 N18 78.8(3)
N23 Cu3 O5 153.1(3)
N18 Cu3 O5 93.6(3)
N18 Cu3 N23 93.5(3)
O2 Cu2 O3 87.8(3)
O2 Cu2 N8 157.7(3)
O2 Cu2 N13 95.4(3)
O3 Cu2 N13 154.3(3)
N14 Cu2 O2 95.0(3)
N14 Cu2 O3 76.4(3)
N14 Cu2 N8 107.2(3)
N14 Cu2 N13 78.0(3)
N7 Cu2 O2 79.0(3)
N7 Cu2 O3 107.1(3)
N7 Cu2 N14 172.8(3)
N7 Cu2 N8 78.9(3)
N7 Cu2 N13 98.5(3)
N8 Cu2 O3 95.6(3)
N8 Cu2 N13 91.0(3)
O6 Cu4 O7 91.7(3)
O6 Cu4 N28 160.0(3)
O6 Cu4 N33 91.0(3)
O6 Cu4 N34 90.9(3)
O7 Cu4 N33 153.6(3)
N27 Cu4 O6 80.0(3)
N27 Cu4 O7 110.4(3)
N27 Cu4 N28 80.4(4)
N27 Cu4 N33 95.9(3)
N27 Cu4 N34 169.1(3)
N28 Cu4 O7 91.1(3)
N28 Cu4 N33 95.3(4)
N28 Cu4 N34 109.0(4)
N34 Cu4 O7 75.7(3)
N34 Cu4 N33 78.1(3)
C102 O5 Cu3 110.0(6)
C16 O1 Cu1 108.0(5)
C25 O2 Cu2 113.5(6)
C151 O8 Cu1 113.6(6)
C111 O6 Cu4 114.1(6)
O14 N42 O13 119.7(8)
O14 N42 O12 120.5(9)
O12 N42 O13 119.8(8)
C143 N35 H35 118.9
C142 N35 H35 118.9
C142 N35 C143 122.2(8)
C70 N16 H16 118.6
C71 N16 H16 118.6
C71 N16 C70 122.8(8)
C15 N4 Cu1 117.4(5)
C11 N4 Cu1 120.9(6)
C11 N4 C15 120.0(7)
C71 O4 Cu3 114.1(6)
C142 O7 Cu4 109.3(6)
C150 N36 H36 119.0
C151 N36 H36 119.0
C151 N36 C150 122.1(8)
C156 N37 Cu1 119.8(6)
C152 N37 Cu1 118.2(6)
C152 N37 C156 122.0(8)
O19 N44 O18 120.2(9)
O20 N44 O19 119.5(8)
O20 N44 O18 120.3(9)
C63 N15 H15 118.5
C62 N15 H15 118.5
C62 N15 C63 123.0(8)
C101 N24 Cu3 119.7(6)
C97 N24 Cu3 119.3(7)
C97 N24 C101 120.0(8)
C62 O3 Cu2 110.6(6)
N2 N1 C7 118.3(8)
C9 N1 N2 111.9(8)
C9 N1 C7 129.7(8)
C112 N27 Cu4 119.3(7)
C112 N27 C116 120.9(9)
C116 N27 Cu4 119.4(7)
C57 N14 Cu2 119.4(7)
C61 N14 Cu2 118.8(6)
C61 N14 C57 120.9(8)
C76 N17 Cu3 120.6(7)
C76 N17 C72 121.7(8)
C72 N17 Cu3 116.9(7)
C16 N5 H5 119.1
C16 N5 C17 121.7(7)
C17 N5 H5 119.1
C26 N7 Cu2 119.2(6)
C26 N7 C30 120.6(8)
C30 N7 Cu2 120.1(7)
N4 C15 C14 120.3(8)
N4 C15 C16 113.7(7)
C14 C15 C16 126.0(8)
C111 N26 H26 120.7
C111 N26 C110 118.6(8)
C110 N26 H26 120.7
N39 N40 C159 120.4(8)
N39 N40 C158 112.5(8)
C158 N40 C159 126.9(9)
N29 N28 Cu4 133.9(8)
N29 N28 C117 112.0(10)
C117 N28 Cu4 114.0(7)
N19 N20 C79 120.8(8)
C78 N20 N19 112.7(8)
C78 N20 C79 126.3(8)
C96 N23 Cu3 108.6(7)
N22 N23 Cu3 141.5(8)
N22 N23 C96 109.5(9)
C25 N6 H6 119.6
C25 N6 C24 120.8(8)
C24 N6 H6 119.6
C14 C13 H13 120.5
C14 C13 C12 119.0(9)
C12 C13 H13 120.5
N32 N33 Cu4 143.7(7)
N32 N33 C136 109.5(8)
C136 N33 Cu4 105.3(6)
C23 C18 C17 119.6(8)
C23 C18 C19 119.2(8)
C19 C18 C17 121.2(7)
C15 C14 H14 120.1
C13 C14 C15 119.8(9)
C13 C14 H14 120.1
O11 N41 O9 117.4(8)
O10 N41 O11 123.8(8)
O10 N41 O9 118.7(9)
N39 N38 Cu1 137.6(6)
N39 N38 C157 110.7(8)
C157 N38 Cu1 111.7(6)
C141 N34 Cu4 120.1(6)
C141 N34 C137 119.9(8)
C137 N34 Cu4 119.0(7)
N3 N2 N1 105.7(8)
N8 N9 N10 103.7(9)
C21 C20 C19 118.1(8)
C21 C20 C24 121.6(8)
C19 C20 C24 119.9(8)
O16 N43 O15 118.7(9)
O17 N43 O16 121.5(9)
O17 N43 O15 119.7(9)
N9 N8 Cu2 136.7(7)
N9 N8 C31 111.7(9)
C31 N8 Cu2 111.4(7)
C102 N25 H25 118.8
C102 N25 C103 122.3(7)
C103 N25 H25 118.8
O22 N45 O21 115.7(14)
O23 N45 O21 120.0(18)
O23 N45 O22 124.1(19)
N2 N3 Cu1 143.5(6)
N2 N3 C10 108.6(8)
C10 N3 Cu1 104.7(6)
O1 C16 N5 123.5(8)
O1 C16 C15 120.5(8)
N5 C16 C15 115.9(7)
N16 C70 H70A 109.6
N16 C70 H70B 109.6
N16 C70 C68 110.3(7)
H70A C70 H70B 108.1
C68 C70 H70A 109.6
C68 C70 H70B 109.6
C147 C148 H148 120.0
C147 C148 C149 120.0(9)
C149 C148 H148 120.0
C155 C154 H154 120.1
C155 C154 C153 119.7(9)
C153 C154 H154 120.1
N24 C101 C102 113.3(8)
N24 C101 C100 121.5(8)
C100 C101 C102 125.2(8)
N36 C150 H15A 109.5
N36 C150 H15B 109.5
N36 C150 C146 110.8(7)
H15A C150 H15B 108.1
C146 C150 H15A 109.5
C146 C150 H15B 109.5
O5 C102 N25 125.3(9)
O5 C102 C101 118.6(8)
N25 C102 C101 116.1(8)
C68 C67 H67 120.2
C66 C67 H67 120.2
C66 C67 C68 119.6(8)
C154 C155 H155 120.3
C156 C155 C154 119.4(9)
C156 C155 H155 120.3
N19 N18 Cu3 137.5(7)
N19 N18 C77 110.2(8)
C77 N18 Cu3 112.2(6)
N35 C143 H14A 109.1
N35 C143 H14B 109.1
N35 C143 C144 112.5(7)
H14A C143 H14B 107.8
C144 C143 H14A 109.1
C144 C143 H14B 109.1
N12 N13 Cu2 141.7(6)
N12 N13 C56 110.2(8)
C56 N13 Cu2 107.4(7)
C104 C109 H109 120.6
C104 C109 C108 118.9(8)
C108 C109 H109 120.6
C18 C23 H23 120.0
C22 C23 C18 120.1(9)
C22 C23 H23 120.0
C145 C146 C150 119.4(8)
C145 C146 C147 118.5(8)
C147 C146 C150 122.0(8)
C73 C74 H74 119.7
C75 C74 H74 119.7
C75 C74 C73 120.7(9)
C82 C81 C79 118.8(9)
C86 C81 C82 118.2(10)
C86 C81 C79 123.0(9)
C146 C145 H145 119.5
C146 C145 C144 121.0(8)
C144 C145 H145 119.5
N33 N32 N31 105.3(8)
C105 C106 C107 117.3(8)
C105 C106 C110 120.8(8)
C107 C106 C110 121.8(8)
N37 C156 C157 110.6(8)
C155 C156 N37 120.1(9)
C155 C156 C157 129.3(8)
N1 C9 H9 128.1
N1 C9 C10 103.9(8)
C10 C9 H9 128.1
C81 C82 H82 119.0
C81 C82 C83 122.1(11)
C83 C82 H82 119.0
C20 C21 H21 119.7
C22 C21 C20 120.5(8)
C22 C21 H21 119.8
N18 N19 N20 104.8(8)
N32 N31 C135 113.9(9)
N32 N31 C133 120.6(9)
C135 N31 C133 125.1(9)
C109 C104 C103 119.5(8)
C105 C104 C109 120.0(8)
C105 C104 C103 120.5(7)
C145 C144 C143 120.5(7)
C149 C144 C143 120.5(8)
C149 C144 C145 119.0(8)
O8 C151 N36 121.6(8)
O8 C151 C152 119.0(8)
N36 C151 C152 119.3(8)
N38 N39 N40 105.9(7)
N18 C77 C76 117.3(8)
N18 C77 C78 108.4(8)
C78 C77 C76 134.4(9)
C148 C147 C146 121.1(8)
C148 C147 H147 119.5
C146 C147 H147 119.5
N7 C26 C27 121.5(9)
N7 C26 C25 110.1(8)
C27 C26 C25 128.4(9)
C74 C73 H73 121.1
C72 C73 C74 117.8(9)
C72 C73 H73 121.1
C69 C64 C63 121.0(7)
C69 C64 C65 119.8(8)
C65 C64 C63 119.2(8)
C148 C149 H149 119.8
C144 C149 C148 120.3(9)
C144 C149 H149 119.8
C84 C85 H85 119.1
C84 C85 C86 121.8(11)
C86 C85 H85 119.1
N17 C76 C77 110.3(8)
N17 C76 C75 121.5(9)
C75 C76 C77 128.1(9)
N35 C142 C141 116.8(8)
O7 C142 N35 122.6(9)
O7 C142 C141 120.6(9)
N20 C79 C81 111.6(8)
N20 C79 H79 107.0
N20 C79 C80 111.6(9)
C81 C79 H79 107.0
C81 C79 C80 112.2(9)
C80 C79 H79 107.0
C82 C83 H83 121.0
C82 C83 C84 118.0(11)
C84 C83 H83 121.0
N3 C10 C9 109.8(9)
N3 C10 C11 118.5(8)
C9 C10 C11 131.3(9)
C74 C75 H75 120.9
C76 C75 C74 118.2(9)
C76 C75 H75 120.9
C106 C105 H105 119.0
C104 C105 C106 121.9(8)
C104 C105 H105 119.0
N23 C96 C97 118.5(10)
N23 C96 C95 109.0(11)
C95 C96 C97 132.4(12)
N9 N10 C33 119.6(11)
C32 N10 N9 112.0(9)
C32 N10 C33 128.3(11)
N27 C112 C111 109.0(8)
N27 C112 C113 123.4(9)
C113 C112 C111 127.6(10)
N24 C97 C96 115.4(9)
N24 C97 C98 121.6(10)
C98 C97 C96 122.9(10)
C106 C107 H107 119.6
C108 C107 C106 120.8(9)
C108 C107 H107 119.6
N30 N29 N28 103.2(10)
N4 C11 C10 117.0(8)
N4 C11 C12 121.9(8)
C12 C11 C10 121.0(9)
N37 C152 C151 109.1(8)
N37 C152 C153 120.5(8)
C153 C152 C151 130.4(8)
N38 C157 C156 118.1(8)
N38 C157 C158 107.0(8)
C158 C157 C156 134.8(9)
N25 C103 C104 113.0(7)
N25 C103 H10A 109.0
N25 C103 H10B 109.0
C104 C103 H10A 109.0
C104 C103 H10B 109.0
H10A C103 H10B 107.8
C67 C68 C70 119.9(8)
C69 C68 C70 120.5(8)
C69 C68 C67 119.4(8)
N5 C17 C18 113.1(7)
N5 C17 H17A 109.0
N5 C17 H17B 109.0
C18 C17 H17A 109.0
C18 C17 H17B 109.0
H17A C17 H17B 107.8
O6 C111 N26 121.7(9)
O6 C111 C112 117.0(9)
N26 C111 C112 121.3(9)
C101 C100 H100 120.4
C99 C100 C101 119.2(9)
C99 C100 H100 120.4
N20 C78 C77 103.9(8)
N20 C78 H78 128.1
C77 C78 H78 128.1
C13 C12 H12 120.6
C11 C12 C13 118.8(9)
C11 C12 H12 120.6
N21 N22 N23 105.2(9)
C85 C84 C83 118.5(11)
C85 C84 H84 120.8
C83 C84 H84 120.8
C18 C19 H19 119.4
C20 C19 C18 121.1(8)
C20 C19 H19 119.4
N40 C159 H159 107.5
N40 C159 C161 110.0(9)
N40 C159 C160 111.2(9)
C161 C159 H159 107.5
C160 C159 H159 107.5
C160 C159 C161 112.8(10)
N13 N12 N11 104.8(8)
C67 C66 H66 119.6
C65 C66 C67 120.9(8)
C65 C66 H66 119.6
N15 C63 C64 113.9(7)
N15 C63 H63A 108.8
N15 C63 H63B 108.8
C64 C63 H63A 108.8
C64 C63 H63B 108.8
H63A C63 H63B 107.7
C164 C163 H163 120.1
C164 C163 C162 119.8(12)
C162 C163 H163 120.1
C26 C27 H27 120.9
C26 C27 C28 118.2(10)
C28 C27 H27 120.9
O2 C25 N6 123.2(9)
O2 C25 C26 117.6(9)
N6 C25 C26 119.3(8)
C64 C69 C68 120.8(8)
C64 C69 H69 119.6
C68 C69 H69 119.6
C154 C153 H153 120.9
C152 C153 C154 118.3(9)
C152 C153 H153 120.9
N22 N21 C95 112.5(10)
N22 N21 C93 119.5(11)
C95 N21 C93 128.0(12)
N40 C158 C157 103.8(8)
N40 C158 H158 128.1
C157 C158 H158 128.1
C81 C86 C85 121.5(10)
C81 C86 H86 119.2
C85 C86 H86 119.2
N34 C141 C142 112.1(8)
N34 C141 C140 121.8(9)
C140 C141 C142 125.9(9)
N16 C71 C72 120.9(8)
O4 C71 N16 121.7(8)
O4 C71 C72 117.3(8)
N1 C7 H7 108.0
N1 C7 C8 108.1(9)
N1 C7 C6 111.8(9)
C8 C7 H7 108.0
C6 C7 H7 108.0
C6 C7 C8 112.9(9)
N12 N11 C53 118.3(10)
C55 N11 N12 111.8(9)
C55 N11 C53 129.7(10)
N15 C62 C61 117.1(8)
O3 C62 N15 124.7(8)
O3 C62 C61 118.2(9)
N29 N30 C118 114.2(9)
N29 N30 C119 115.1(11)
C118 N30 C119 130.6(12)
C166 C161 C159 123.6(9)
C166 C161 C162 115.8(12)
C162 C161 C159 120.5(12)
C159 C160 H16A 109.5
C159 C160 H16B 109.5
C159 C160 H16C 109.5
H16A C160 H16B 109.5
H16A C160 H16C 109.5
H16B C160 H16C 109.5
C141 C140 H140 120.8
C141 C140 C139 118.5(9)
C139 C140 H140 120.8
C64 C65 H65 120.2
C66 C65 C64 119.5(9)
C66 C65 H65 120.2
C97 C98 H98 119.9
C97 C98 C99 120.2(10)
C99 C98 H98 119.9
N8 C31 C30 117.0(9)
N8 C31 C32 108.5(10)
C32 C31 C30 134.3(10)
C23 C22 C21 121.0(8)
C23 C22 H22 119.5
C21 C22 H22 119.5
C129 C130 H130 119.5
C129 C130 C131 121.0(14)
C131 C130 H130 119.5
N28 C117 C116 115.4(10)
N28 C117 C118 106.1(11)
C118 C117 C116 138.4(12)
C163 C164 H164 120.3
C163 C164 C165 119.4(16)
C165 C164 H164 120.3
C140 C139 H139 120.2
C138 C139 C140 119.5(9)
C138 C139 H139 120.2
N27 C116 C117 110.1(9)
N27 C116 C115 119.8(10)
C115 C116 C117 130.1(10)
C59 C60 H60 120.6
C61 C60 H60 120.6
C61 C60 C59 118.8(10)
C116 C115 H115 121.0
C116 C115 C114 118.1(10)
C114 C115 H115 121.0
N7 C30 C31 111.8(9)
N7 C30 C29 121.3(10)
C29 C30 C31 126.8(10)
N31 C135 H135 128.4
N31 C135 C136 103.2(9)
C136 C135 H135 128.4
C130 C129 H129 119.8
C130 C129 C128 120.4(15)
C128 C129 H129 119.8
N6 C24 C20 109.5(7)
N6 C24 H24A 109.8
N6 C24 H24B 109.8
C20 C24 H24A 109.8
C20 C24 H24B 109.8
H24A C24 H24B 108.2
C112 C113 H113 121.8
C114 C113 C112 116.4(10)
C114 C113 H113 121.8
N33 C136 C137 120.0(9)
C135 C136 N33 108.1(9)
C135 C136 C137 131.9(10)
N14 C57 C56 115.9(9)
N14 C57 C58 121.1(10)
C58 C57 C56 123.0(10)
N13 C56 C57 118.4(9)
N13 C56 C55 108.5(10)
C55 C56 C57 133.1(11)
C30 C29 H29 121.2
C28 C29 C30 117.7(10)
C28 C29 H29 121.2
C27 C28 H28 119.7
C29 C28 C27 120.6(10)
C29 C28 H28 119.7
N10 C32 C31 104.1(10)
N10 C32 H32 127.9
C31 C32 H32 127.9
C161 C166 H166 119.5
C165 C166 C161 121.0(11)
C165 C166 H166 119.5
C109 C108 H108 119.6
C107 C108 C109 120.8(8)
C107 C108 H108 119.6
C163 C162 C161 122.5(13)
C163 C162 H162 118.7
C161 C162 H162 118.7
N17 C72 C73 120.1(9)
N17 C72 C71 111.2(8)
C73 C72 C71 128.6(9)
C37 C36 H36A 120.8
C35 C36 H36A 120.8
C35 C36 C37 118.4(13)
H13A C134 H13B 109.5
H13A C134 H13C 109.5
H13B C134 H13C 109.5
C133 C134 H13A 109.5
C133 C134 H13B 109.5
C133 C134 H13C 109.5
C115 C114 H114 119.3
C113 C114 C115 121.4(10)
C113 C114 H114 119.3
C37 C38 H38 122.9
C39 C38 H38 122.9
C39 C38 C37 114.2(17)
C36 C37 C38 125.4(15)
C36 C37 H37 117.3
C38 C37 H37 117.3
C57 C58 H58 120.9
C59 C58 C57 118.1(10)
C59 C58 H58 120.9
C164 C165 C166 121.4(15)
C164 C165 H165 119.3
C166 C165 H165 119.3
C36 C35 C40 117.4(16)
C36 C35 C33 123.5(12)
C40 C35 C33 119.1(13)
N11 C55 C56 104.7(10)
N11 C55 H55 127.6
C56 C55 H55 127.6
N31 C133 C134 111.7(10)
N31 C133 H133 108.4
N31 C133 C132 108.0(9)
C134 C133 H133 108.4
C134 C133 C132 111.9(10)
C132 C133 H133 108.4
C60 C59 H59 120.1
C58 C59 C60 119.8(9)
C58 C59 H59 120.1
C7 C8 H8A 109.5
C7 C8 H8B 109.5
C7 C8 H8C 109.5
H8A C8 H8B 109.5
H8A C8 H8C 109.5
H8B C8 H8C 109.5
C79 C80 H80A 109.5
C79 C80 H80B 109.5
C79 C80 H80C 109.5
H80A C80 H80B 109.5
H80A C80 H80C 109.5
H80B C80 H80C 109.5
C139 C138 H138 119.8
C139 C138 C137 120.4(9)
C137 C138 H138 119.8
N30 C118 C117 104.4(11)
N30 C118 H118 127.8
C117 C118 H118 127.8
C123 C124 H124 118.4
C125 C124 H124 118.4
C125 C124 C123 123.3(17)
N11 C53 H53 107.1
N11 C53 C54 101.7(13)
C47 C53 N11 113.8(13)
C47 C53 H53 107.1
C47 C53 C54 119.5(15)
C54 C53 H53 107.1
C124 C123 H123 121.0
C122 C123 C124 118.0(15)
C122 C123 H123 121.0
N34 C137 C136 115.8(9)
N34 C137 C138 119.8(9)
C138 C137 C136 124.3(9)
C96 C95 N21 103.7(12)
C96 C95 H95 128.1
N21 C95 H95 128.1
C91 C92 C87 120.0
C91 C92 C93 121.7(11)
C87 C92 C93 118.1(11)
C92 C91 H91 120.0
C92 C91 C90 120.0
C90 C91 H91 120.0
C91 C90 H90 120.0
C89 C90 C91 120.0
C89 C90 H90 120.0
C90 C89 H89 120.0
C88 C89 C90 120.0
C88 C89 H89 120.0
C89 C88 H88 120.0
C89 C88 C87 120.0
C87 C88 H88 120.0
C92 C87 H87 120.0
C88 C87 C92 120.0
C88 C87 H87 120.0
N21 C93 H93 107.7
C92 C93 N21 103.3(10)
C92 C93 H93 107.7
C92 C93 C94 118.5(14)
C94 C93 N21 111.3(13)
C94 C93 H93 107.7
C35 C40 H40 119.0
C39 C40 C35 122.0(15)
C39 C40 H40 119.0
N10 C33 H33 106.8
N10 C33 C34 109.5(15)
C35 C33 N10 109.3(11)
C35 C33 H33 106.8
C35 C33 C34 117.1(12)
C34 C33 H33 106.8
C123 C122 H122 119.8
C123 C122 C121 120.4(19)
C121 C122 H122 119.8
C38 C39 H39 118.7
C40 C39 C38 122.6(14)
C40 C39 H39 118.7
C127 C132 C133 120.1(11)
C131 C132 C133 118.6(11)
C131 C132 C127 121.3(12)
C122 C121 C119 119.6(16)
C126 C121 C122 119.4(15)
C126 C121 C119 120.9(13)
C121 C126 H126 120.3
C121 C126 C125 119.5(15)
C125 C126 H126 120.3
C33 C34 H34A 109.5
C33 C34 H34B 109.5
C33 C34 H34C 109.5
H34A C34 H34B 109.5
H34A C34 H34C 109.5
H34B C34 H34C 109.5
C129 C128 H128 120.4
C127 C128 C129 119.2(15)
C127 C128 H128 120.4
N30 C119 H119 107.8
C121 C119 N30 110.6(11)
C121 C119 H119 107.8
C120 C119 N30 106.9(15)
C120 C119 C121 115.6(16)
C120 C119 H119 107.8
C124 C125 C126 119.1(18)
C124 C125 H125 120.4
C126 C125 H125 120.4
C52 C47 C53 124.1(13)
C52 C47 C48 120.0
C48 C47 C53 115.9(13)
C47 C52 H52 120.0
C51 C52 C47 120.0
C51 C52 H52 120.0
C52 C51 H51 120.0
C52 C51 C50 120.0
C50 C51 H51 120.0
C51 C50 H50 120.0
C51 C50 C49 120.0
C49 C50 H50 120.0
C50 C49 H49 120.0
C50 C49 C48 120.0
C48 C49 H49 120.0
C47 C48 H48 120.0
C49 C48 C47 120.0
C49 C48 H48 120.0
C93 C94 H94A 109.5
C93 C94 H94B 109.5
C93 C94 H94C 109.5
H94A C94 H94B 109.5
H94A C94 H94C 109.5
H94B C94 H94C 109.5
C132 C127 H127 119.9
C128 C127 C132 120.2(14)
C128 C127 H127 119.9
C53 C54 H54A 109.5
C53 C54 H54B 109.5
C53 C54 H54C 109.5
H54A C54 H54B 109.5
H54A C54 H54C 109.5
H54B C54 H54C 109.5
N26 C110 C106 111.4(7)
N26 C110 H11A 109.3
N26 C110 H11B 109.3
C106 C110 H11A 109.3
C106 C110 H11B 109.3
H11A C110 H11B 108.0
C100 C99 C98 117.4(9)
C100 C99 H99 121.3
C98 C99 H99 121.3
N14 C61 C62 113.7(8)
N14 C61 C60 120.9(9)
C60 C61 C62 125.4(9)
C5 C6 C7 117.5(12)
C1 C6 C7 124.9(11)
C1 C6 C5 117.5(13)
C6 C5 H5A 119.3
C6 C5 C4 121.3(15)
C4 C5 H5A 119.3
C5 C4 H4 119.8
C3 C4 C5 120.4(14)
C3 C4 H4 119.8
C4 C3 H3 120.3
C4 C3 C2 119.4(14)
C2 C3 H3 120.3
C6 C1 H1 119.1
C6 C1 C2 121.9(15)
C2 C1 H1 119.1
C3 C2 C1 119.5(16)
C3 C2 H2 120.2
C1 C2 H2 120.2
C130 C131 H131 121.3
C132 C131 C130 117.4(13)
C132 C131 H131 121.3
C119 C120 H12A 109.5
C119 C120 H12B 109.5
C119 C120 H12C 109.5
H12A C120 H12B 109.5
H12A C120 H12C 109.5
H12B C120 H12C 109.5
H24C O24 H24D 109.5

loop_
_geom_bond_atom_site_label_1
_geom_bond_atom_site_label_2
_geom_bond_distance
Cu1 O1 2.343(7)
Cu1 O8 2.020(6)
Cu1 N4 2.005(7)
Cu1 N37 1.964(8)
Cu1 N38 2.056(8)
Cu1 N3 2.448(8)
Cu3 O5 2.301(7)
Cu3 O4 2.044(7)
Cu3 N24 2.004(8)
Cu3 N17 1.956(8)
Cu3 N23 2.258(10)
Cu3 N18 2.079(8)
Cu2 O2 2.065(7)
Cu2 O3 2.270(7)
Cu2 N14 1.987(8)
Cu2 N7 1.938(8)
Cu2 N8 2.097(9)
Cu2 N13 2.303(8)
Cu4 O6 1.998(7)
Cu4 O7 2.299(7)
Cu4 N27 1.922(8)
Cu4 N28 1.998(10)
Cu4 N33 2.300(8)
Cu4 N34 2.015(8)
O5 C102 1.248(11)
O13 N42 1.263(11)
O1 C16 1.253(10)
O19 N44 1.249(11)
O2 C25 1.256(11)
O8 C151 1.254(11)
O6 C111 1.259(12)
N42 O14 1.231(10)
N42 O12 1.234(11)
N35 H35 0.8800
N35 C143 1.438(11)
N35 C142 1.353(13)
O11 N41 1.255(11)
O18 N44 1.253(10)
N16 H16 0.8800
N16 C70 1.465(11)
N16 C71 1.293(12)
N4 C15 1.375(11)
N4 C11 1.328(11)
O10 N41 1.215(10)
O4 C71 1.267(11)
O7 C142 1.231(12)
N36 H36 0.8800
N36 C150 1.460(11)
N36 C151 1.344(11)
N37 C156 1.358(11)
N37 C152 1.335(11)
N44 O20 1.247(11)
N15 H15 0.8800
N15 C63 1.467(12)
N15 C62 1.310(13)
N24 C101 1.340(11)
N24 C97 1.329(13)
O3 C62 1.241(11)
O16 N43 1.237(12)
N1 N2 1.369(11)
N1 C9 1.357(13)
N1 C7 1.480(11)
O9 N41 1.293(11)
N27 C112 1.312(13)
N27 C116 1.364(12)
N14 C57 1.351(13)
N14 C61 1.336(12)
N17 C76 1.342(12)
N17 C72 1.356(12)
N5 H5 0.8800
N5 C16 1.324(11)
N5 C17 1.461(10)
N7 C26 1.334(13)
N7 C30 1.346(13)
C15 C14 1.388(12)
C15 C16 1.479(11)
N26 H26 0.8800
N26 C111 1.331(12)
N26 C110 1.492(11)
O15 N43 1.271(12)
O17 N43 1.231(11)
N40 N39 1.342(11)
N40 C159 1.473(12)
N40 C158 1.371(13)
N28 N29 1.353(13)
N28 C117 1.359(15)
N20 N19 1.351(11)
N20 C79 1.496(12)
N20 C78 1.342(13)
N23 C96 1.345(15)
N23 N22 1.334(12)
N6 H6 0.8800
N6 C25 1.320(12)
N6 C24 1.473(12)
C13 H13 0.9500
C13 C14 1.371(13)
C13 C12 1.412(13)
N33 N32 1.333(13)
N33 C136 1.395(13)
C18 C23 1.382(12)
C18 C17 1.517(12)
C18 C19 1.405(12)
C14 H14 0.9500
N38 N39 1.321(11)
N38 C157 1.378(12)
N34 C141 1.335(12)
N34 C137 1.340(13)
N2 N3 1.339(10)
N9 N8 1.314(12)
N9 N10 1.382(13)
C20 C21 1.394(12)
C20 C19 1.403(12)
C20 C24 1.508(12)
N8 C31 1.351(13)
N25 H25 0.8800
N25 C102 1.295(12)
N25 C103 1.486(11)
N45 O21 1.342(18)
N45 O22 1.263(18)
N45 O23 1.140(15)
N3 C10 1.367(13)
C70 H70A 0.9900
C70 H70B 0.9900
C70 C68 1.495(12)
C148 H148 0.9500
C148 C147 1.368(14)
C148 C149 1.422(13)
C154 H154 0.9500
C154 C155 1.397(13)
C154 C153 1.398(14)
C101 C102 1.509(12)
C101 C100 1.387(12)
C150 H15A 0.9900
C150 H15B 0.9900
C150 C146 1.519(12)
C67 H67 0.9500
C67 C68 1.408(12)
C67 C66 1.400(13)
C155 H155 0.9500
C155 C156 1.350(13)
N18 N19 1.321(11)
N18 C77 1.354(12)
C143 H14A 0.9900
C143 H14B 0.9900
C143 C144 1.512(12)
N13 N12 1.320(12)
N13 C56 1.361(13)
C109 H109 0.9500
C109 C104 1.379(11)
C109 C108 1.401(14)
C23 H23 0.9500
C23 C22 1.380(13)
C146 C145 1.399(12)
C146 C147 1.401(12)
C74 H74 0.9500
C74 C73 1.415(14)
C74 C75 1.388(15)
C81 C82 1.377(14)
C81 C79 1.501(15)
C81 C86 1.367(14)
C145 H145 0.9500
C145 C144 1.418(11)
N32 N31 1.345(12)
C106 C105 1.398(12)
C106 C107 1.404(12)
C106 C110 1.497(12)
C156 C157 1.446(12)
C9 H9 0.9500
C9 C10 1.367(13)
C82 H82 0.9500
C82 C83 1.420(16)
C21 H21 0.9500
C21 C22 1.385(14)
N31 C135 1.364(14)
N31 C133 1.468(14)
C104 C105 1.377(12)
C104 C103 1.517(13)
C144 C149 1.368(12)
C151 C152 1.498(12)
C77 C76 1.472(13)
C77 C78 1.369(14)
C147 H147 0.9500
C26 C27 1.370(13)
C26 C25 1.498(13)
C73 H73 0.9500
C73 C72 1.382(13)
C64 C63 1.524(12)
C64 C69 1.388(12)
C64 C65 1.414(12)
C149 H149 0.9500
C85 H85 0.9500
C85 C84 1.363(17)
C85 C86 1.389(16)
C76 C75 1.365(13)
C142 C141 1.496(12)
C79 H79 1.0000
C79 C80 1.520(14)
C83 H83 0.9500
C83 C84 1.428(17)
C10 C11 1.445(13)
C75 H75 0.9500
C105 H105 0.9500
C96 C97 1.450(15)
C96 C95 1.352(16)
N10 C32 1.355(16)
N10 C33 1.477(15)
C112 C111 1.514(13)
C112 C113 1.381(14)
C97 C98 1.364(15)
C107 H107 0.9500
C107 C108 1.369(13)
N29 N30 1.334(14)
C11 C12 1.377(14)
C152 C153 1.375(13)
C157 C158 1.394(13)
C103 H10A 0.9900
C103 H10B 0.9900
C68 C69 1.393(13)
C17 H17A 0.9900
C17 H17B 0.9900
C100 H100 0.9500
C100 C99 1.386(14)
C78 H78 0.9500
C12 H12 0.9500
N22 N21 1.327(14)
C84 H84 0.9500
C19 H19 0.9500
C159 H159 1.0000
C159 C161 1.510(18)
C159 C160 1.498(15)
N12 N11 1.392(12)
C66 H66 0.9500
C66 C65 1.381(13)
C63 H63A 0.9900
C63 H63B 0.9900
C163 H163 0.9500
C163 C164 1.36(2)
C163 C162 1.38(2)
C27 H27 0.9500
C27 C28 1.401(15)
C69 H69 0.9500
C153 H153 0.9500
N21 C95 1.358(17)
N21 C93 1.539(16)
C158 H158 0.9500
C86 H86 0.9500
C141 C140 1.376(13)
C71 C72 1.489(13)
C7 H7 1.0000
C7 C8 1.572(15)
C7 C6 1.515(15)
N11 C55 1.331(16)
N11 C53 1.504(15)
C62 C61 1.492(12)
N30 C118 1.352(17)
N30 C119 1.522(14)
C161 C166 1.398(17)
C161 C162 1.404(15)
C160 H16A 0.9800
C160 H16B 0.9800
C160 H16C 0.9800
C140 H140 0.9500
C140 C139 1.381(14)
C65 H65 0.9500
C98 H98 0.9500
C98 C99 1.406(15)
C31 C30 1.451(14)
C31 C32 1.361(15)
C22 H22 0.9500
C130 H130 0.9500
C130 C129 1.36(2)
C130 C131 1.445(18)
C117 C116 1.477(15)
C117 C118 1.391(16)
C164 H164 0.9500
C164 C165 1.372(18)
C139 H139 0.9500
C139 C138 1.342(15)
C116 C115 1.381(14)
C60 H60 0.9500
C60 C59 1.400(15)
C60 C61 1.399(13)
C115 H115 0.9500
C115 C114 1.405(17)
C30 C29 1.394(14)
C135 H135 0.9500
C135 C136 1.384(14)
C129 H129 0.9500
C129 C128 1.41(2)
C24 H24A 0.9900
C24 H24B 0.9900
C113 H113 0.9500
C113 C114 1.379(15)
C136 C137 1.445(14)
C57 C56 1.462(15)
C57 C58 1.405(15)
C56 C55 1.380(16)
C29 H29 0.9500
C29 C28 1.374(17)
C28 H28 0.9500
C32 H32 0.9500
C166 H166 0.9500
C166 C165 1.375(19)
C108 H108 0.9500
C162 H162 0.9500
C36 H36A 0.9500
C36 C37 1.40(2)
C36 C35 1.394(19)
C134 H13A 0.9800
C134 H13B 0.9800
C134 H13C 0.9800
C134 C133 1.509(16)
C114 H114 0.9500
C38 H38 0.9500
C38 C37 1.433(18)
C38 C39 1.39(2)
C37 H37 0.9500
C58 H58 0.9500
C58 C59 1.388(17)
C165 H165 0.9500
C35 C40 1.444(19)
C35 C33 1.47(2)
C55 H55 0.9500
C133 H133 1.0000
C133 C132 1.532(17)
C59 H59 0.9500
C8 H8A 0.9800
C8 H8B 0.9800
C8 H8C 0.9800
C80 H80A 0.9800
C80 H80B 0.9800
C80 H80C 0.9800
C138 H138 0.9500
C138 C137 1.396(14)
C118 H118 0.9500
C124 H124 0.9500
C124 C123 1.41(3)
C124 C125 1.32(2)
C53 H53 1.0000
C53 C47 1.497(13)
C53 C54 1.57(3)
C123 H123 0.9500
C123 C122 1.34(3)
C95 H95 0.9500
C92 C91 1.3900
C92 C87 1.3900
C92 C93 1.447(16)
C91 H91 0.9500
C91 C90 1.3900
C90 H90 0.9500
C90 C89 1.3900
C89 H89 0.9500
C89 C88 1.3900
C88 H88 0.9500
C88 C87 1.3900
C87 H87 0.9500
C93 H93 1.0000
C93 C94 1.51(2)
C40 H40 0.9500
C40 C39 1.38(3)
C33 H33 1.0000
C33 C34 1.51(2)
C122 H122 0.9500
C122 C121 1.423(17)
C39 H39 0.9500
C132 C127 1.424(17)
C132 C131 1.369(16)
C121 C126 1.37(2)
C121 C119 1.503(18)
C126 H126 0.9500
C126 C125 1.40(2)
C34 H34A 0.9800
C34 H34B 0.9800
C34 H34C 0.9800
C128 H128 0.9500
C128 C127 1.37(2)
C119 H119 1.0000
C119 C120 1.49(3)
C125 H125 0.9500
C47 C52 1.3900
C47 C48 1.3900
C52 H52 0.9500
C52 C51 1.3900
C51 H51 0.9500
C51 C50 1.3900
C50 H50 0.9500
C50 C49 1.3900
C49 H49 0.9500
C49 C48 1.3900
C48 H48 0.9500
C94 H94A 0.9800
C94 H94B 0.9800
C94 H94C 0.9800
C127 H127 0.9500
C54 H54A 0.9800
C54 H54B 0.9800
C54 H54C 0.9800
C110 H11A 0.9900
C110 H11B 0.9900
C99 H99 0.9500
C6 C5 1.385(16)
C6 C1 1.365(19)
C5 H5A 0.9500
C5 C4 1.410(18)
C4 H4 0.9500
C4 C3 1.35(2)
C3 H3 0.9500
C3 C2 1.39(2)
C1 H1 0.9500
C1 C2 1.41(2)
C2 H2 0.9500
C131 H131 0.9500
C120 H12A 0.9800
C120 H12B 0.9800
C120 H12C 0.9800
O24 H24C 0.8699
O24 H24D 0.8700
